data_1517512
loop_
_publ_author_name
'Preindl, Johannes'
'Leitner, Christian'
'Baldauf, Simon'
'Mulzer, Johann'

_publ_section_title
;
 A short access to the skeleton of elisabethin a and formal syntheses of
 elisapterosin B and colombiasin a.
;
_journal_issue 16
_journal_name_full 'Organic letters'
_journal_page_first 4276
_journal_page_last 4279
_journal_paper_doi 10.1021/ol501998y
_journal_volume 16
_journal_year 2014
_chemical_formula_moiety 'C20 H32 O5 Si'
_chemical_formula_sum 'C20 H32 O5 Si'
_chemical_formula_weight 380.55
_chemical_name_systematic
; 
 ? 
;
_space_group_IT_number 2
_symmetry_cell_setting triclinic
_symmetry_space_group_name_Hall '-P 1'
_symmetry_space_group_name_H-M 'P -1'
_atom_sites_solution_hydrogens geom
_atom_sites_solution_primary direct
_atom_sites_solution_secondary difmap
_audit_creation_method SHELXL-97
_cell_angle_alpha 90.900(2)
_cell_angle_beta 102.396(2)
_cell_angle_gamma 104.559(2)
_cell_formula_units_Z 16
_cell_length_a 14.1050(11)
_cell_length_b 24.9328(18)
_cell_length_c 25.654(2)
_cell_measurement_reflns_used 9959
_cell_measurement_temperature 100(2)
_cell_measurement_theta_max 24.21
_cell_measurement_theta_min 2.26
_cell_volume 8505.5(11)
_computing_cell_refinement 'Bruker SAINT'
_computing_data_collection 'Bruker APEX2'
_computing_data_reduction 'Bruker SAINT'
_computing_molecular_graphics 'Bruker SHELXTL'
_computing_publication_material 'Bruker SHELXTL'
_computing_structure_refinement 'SHELXL-97 (Sheldrick, 2008)'
_computing_structure_solution 'SHELXS-97 (Sheldrick, 2008)'
_diffrn_ambient_temperature 100(2)
_diffrn_measured_fraction_theta_full 0.969
_diffrn_measured_fraction_theta_max 0.969
_diffrn_measurement_device_type 'Bruker X8 APEX-II CCD'
_diffrn_measurement_method '\f and \w scans'
_diffrn_radiation_monochromator graphite
_diffrn_radiation_source 'fine-focus sealed tube'
_diffrn_radiation_type MoK\a
_diffrn_radiation_wavelength 0.71073
_diffrn_reflns_av_R_equivalents 0.1224
_diffrn_reflns_av_sigmaI/netI 0.0994
_diffrn_reflns_limit_h_max 17
_diffrn_reflns_limit_h_min -17
_diffrn_reflns_limit_k_max 30
_diffrn_reflns_limit_k_min -30
_diffrn_reflns_limit_l_max 30
_diffrn_reflns_limit_l_min -30
_diffrn_reflns_number 206596
_diffrn_reflns_theta_full 25.62
_diffrn_reflns_theta_max 25.62
_diffrn_reflns_theta_min 1.78
_exptl_absorpt_coefficient_mu 0.136
_exptl_absorpt_correction_T_max 0.9932
_exptl_absorpt_correction_T_min 0.9839
_exptl_absorpt_correction_type multi-scan
_exptl_absorpt_process_details SADABS
_exptl_crystal_colour colorless
_exptl_crystal_density_diffrn 1.189
_exptl_crystal_density_method 'not measured'
_exptl_crystal_description plate
_exptl_crystal_F_000 3296
_exptl_crystal_size_max 0.12
_exptl_crystal_size_mid 0.12
_exptl_crystal_size_min 0.05
_refine_diff_density_max 0.484
_refine_diff_density_min -0.413
_refine_diff_density_rms 0.060
_refine_ls_extinction_method none
_refine_ls_goodness_of_fit_ref 1.004
_refine_ls_hydrogen_treatment constr
_refine_ls_matrix_type full
_refine_ls_number_parameters 1880
_refine_ls_number_reflns 31111
_refine_ls_number_restraints 0
_refine_ls_restrained_S_all 1.004
_refine_ls_R_factor_all 0.1249
_refine_ls_R_factor_gt 0.0593
_refine_ls_shift/su_max 0.001
_refine_ls_shift/su_mean 0.000
_refine_ls_structure_factor_coef Fsqd
_refine_ls_weighting_details 'calc w=1/[\s^2^(Fo^2^)+(0.0428P)^2^+6.2342P] where P=(Fo^2^+2Fc^2^)/3'
_refine_ls_weighting_scheme calc
_refine_ls_wR_factor_gt 0.1095
_refine_ls_wR_factor_ref 0.1333
_reflns_number_gt 18535
_reflns_number_total 31111
_reflns_threshold_expression >2sigma(I)
_cod_data_source_file ol501998y_si_002.cif
_cod_data_source_block jp086
_cod_original_cell_volume 8505.4(11)
_cod_original_sg_symbol_H-M P-1
_cod_database_code 1517512

loop_
_symmetry_equiv_pos_as_xyz
'x, y, z'
'-x, -y, -z'

loop_
_atom_site_label
_atom_site_type_symbol
_atom_site_fract_x
_atom_site_fract_y
_atom_site_fract_z
_atom_site_U_iso_or_equiv
_atom_site_adp_type
_atom_site_occupancy
_atom_site_symmetry_multiplicity
_atom_site_calc_flag
_atom_site_refinement_flags
Si1A Si 1.21245(7) 0.39848(4) 0.23373(3) 0.0223(2) Uani 1 1 d .
O1A O 1.22137(15) 0.46059(8) 0.26012(8) 0.0232(5) Uani 1 1 d .
O2A O 1.14739(16) 0.58845(9) 0.43776(8) 0.0268(5) Uani 1 1 d .
O3A O 1.26748(16) 0.52091(8) 0.47738(8) 0.0245(5) Uani 1 1 d .
O4A O 1.12147(15) 0.43987(8) 0.38950(8) 0.0238(5) Uani 1 1 d .
H4A H 1.1362 0.4208 0.4157 0.036 Uiso 1 1 d R
O5A O 1.33722(16) 0.57144(9) 0.30620(9) 0.0277(5) Uani 1 1 d .
C1A C 1.1461(2) 0.47971(13) 0.27795(12) 0.0208(7) Uani 1 1 d .
H1A H 1.0897 0.4471 0.2808 0.025 Uiso 1 1 calc R
C2A C 1.1062(2) 0.51808(14) 0.24001(13) 0.0272(8) Uani 1 1 d .
H2A H 1.0954 0.5085 0.2028 0.033 Uiso 1 1 calc R
C3A C 1.0848(2) 0.56413(14) 0.25383(13) 0.0297(8) Uani 1 1 d .
H3A H 1.0601 0.5850 0.2258 0.036 Uiso 1 1 calc R
C4A C 1.0963(2) 0.58639(13) 0.31061(12) 0.0251(8) Uani 1 1 d .
H4A1 H 1.0288 0.5902 0.3139 0.030 Uiso 1 1 calc R
C5A C 1.1227(2) 0.54321(13) 0.34868(12) 0.0206(7) Uani 1 1 d .
H5A H 1.0576 0.5151 0.3476 0.025 Uiso 1 1 calc R
C6A C 1.1699(2) 0.55896(12) 0.40738(12) 0.0205(7) Uani 1 1 d .
C7A C 1.2516(2) 0.52793(12) 0.42221(12) 0.0196(7) Uani 1 1 d .
C8A C 1.2107(2) 0.47632(12) 0.38196(12) 0.0187(7) Uani 1 1 d .
H8A H 1.2635 0.4564 0.3806 0.022 Uiso 1 1 calc R
C9A C 1.1924(2) 0.51002(12) 0.33273(12) 0.0176(7) Uani 1 1 d .
C10A C 1.1680(3) 0.64434(13) 0.32153(14) 0.0374(9) Uani 1 1 d .
H10A H 1.1742 0.6582 0.3584 0.056 Uiso 1 1 calc R
H10B H 1.1418 0.6694 0.2967 0.056 Uiso 1 1 calc R
H10C H 1.2342 0.6427 0.3165 0.056 Uiso 1 1 calc R
C11A C 1.3964(2) 0.61802(13) 0.42074(13) 0.0314(8) Uani 1 1 d .
H11A H 1.4233 0.6196 0.4594 0.047 Uiso 1 1 calc R
H11B H 1.3489 0.6412 0.4133 0.047 Uiso 1 1 calc R
H11C H 1.4516 0.6318 0.4028 0.047 Uiso 1 1 calc R
C12A C 1.3425(2) 0.55848(12) 0.40012(12) 0.0218(7) Uani 1 1 d .
H12A H 1.3934 0.5364 0.4079 0.026 Uiso 1 1 calc R
C13A C 1.2968(2) 0.54982(12) 0.34004(13) 0.0222(7) Uani 1 1 d .
C14A C 1.3459(3) 0.49556(14) 0.49867(14) 0.0365(9) Uani 1 1 d .
H14A H 1.3508 0.4925 0.5371 0.055 Uiso 1 1 calc R
H14B H 1.4098 0.5183 0.4928 0.055 Uiso 1 1 calc R
H14C H 1.3311 0.4584 0.4807 0.055 Uiso 1 1 calc R
C15A C 1.1382(3) 0.38941(14) 0.16364(12) 0.0352(9) Uani 1 1 d .
H15A H 1.1711 0.4179 0.1428 0.053 Uiso 1 1 calc R
H15B H 1.0704 0.3930 0.1631 0.053 Uiso 1 1 calc R
H15C H 1.1339 0.3525 0.1480 0.053 Uiso 1 1 calc R
C16A C 1.1513(2) 0.34480(13) 0.27384(13) 0.0303(8) Uani 1 1 d .
H16A H 1.1913 0.3497 0.3107 0.045 Uiso 1 1 calc R
H16B H 1.1465 0.3078 0.2583 0.045 Uiso 1 1 calc R
H16C H 1.0837 0.3485 0.2738 0.045 Uiso 1 1 calc R
C17A C 1.3469(2) 0.39917(13) 0.23859(13) 0.0254(8) Uani 1 1 d .
C18A C 1.4003(2) 0.40021(14) 0.29771(13) 0.0304(8) Uani 1 1 d .
H18A H 1.3953 0.4330 0.3174 0.046 Uiso 1 1 calc R
H18B H 1.4713 0.4018 0.3002 0.046 Uiso 1 1 calc R
H18C H 1.3684 0.3665 0.3131 0.046 Uiso 1 1 calc R
C19A C 1.4004(3) 0.45191(14) 0.21534(15) 0.0369(9) Uani 1 1 d .
H19A H 1.3950 0.4848 0.2347 0.055 Uiso 1 1 calc R
H19B H 1.3688 0.4516 0.1773 0.055 Uiso 1 1 calc R
H19C H 1.4715 0.4529 0.2192 0.055 Uiso 1 1 calc R
C20A C 1.3557(3) 0.34764(14) 0.20820(15) 0.0415(10) Uani 1 1 d .
H20A H 1.3223 0.3467 0.1704 0.062 Uiso 1 1 calc R
H20B H 1.3235 0.3140 0.2236 0.062 Uiso 1 1 calc R
H20C H 1.4268 0.3493 0.2112 0.062 Uiso 1 1 calc R
Si1B Si 0.71534(7) 0.36840(4) 0.88471(4) 0.0251(2) Uani 1 1 d .
O1B O 0.73732(16) 0.31113(8) 0.86272(9) 0.0278(5) Uani 1 1 d .
O2B O 0.69390(17) 0.07650(9) 0.79055(9) 0.0301(6) Uani 1 1 d .
O3B O 0.84140(17) 0.10895(8) 0.88395(8) 0.0283(5) Uani 1 1 d .
O4B O 0.67948(17) 0.16274(10) 0.90700(9) 0.0324(6) Uani 1 1 d .
H4B H 0.6992 0.1622 0.9402 0.049 Uiso 1 1 calc R
O5B O 0.84376(16) 0.27287(9) 0.78680(9) 0.0286(5) Uani 1 1 d .
C1B C 0.6677(2) 0.26183(13) 0.83719(13) 0.0284(8) Uani 1 1 d .
H1B H 0.6168 0.2490 0.8592 0.034 Uiso 1 1 calc R
C2B C 0.6139(3) 0.26913(15) 0.78159(14) 0.0365(9) Uani 1 1 d .
H2B H 0.5977 0.3036 0.7754 0.044 Uiso 1 1 calc R
C3B C 0.5874(3) 0.23175(14) 0.74060(14) 0.0369(9) Uani 1 1 d .
H3B H 0.5508 0.2410 0.7079 0.044 Uiso 1 1 calc R
C4B C 0.6096(2) 0.17590(13) 0.74081(13) 0.0267(8) Uani 1 1 d .
H4B1 H 0.5441 0.1472 0.7286 0.032 Uiso 1 1 calc R
C5B C 0.6544(2) 0.16584(12) 0.79853(12) 0.0220(7) Uani 1 1 d .
H5B H 0.5954 0.1533 0.8152 0.026 Uiso 1 1 calc R
C6B C 0.7135(2) 0.12284(13) 0.81089(12) 0.0212(7) Uani 1 1 d .
C7B C 0.8039(2) 0.15029(12) 0.85586(12) 0.0217(7) Uani 1 1 d .
C8B C 0.7611(2) 0.18993(12) 0.88531(12) 0.0226(7) Uani 1 1 d .
H8B H 0.8147 0.2167 0.9122 0.027 Uiso 1 1 calc R
C9B C 0.7233(2) 0.21764(12) 0.83416(12) 0.0196(7) Uani 1 1 d .
C10B C 0.6740(3) 0.17160(14) 0.70091(13) 0.0331(9) Uani 1 1 d .
H10D H 0.6879 0.1350 0.7015 0.050 Uiso 1 1 calc R
H10E H 0.7375 0.2006 0.7107 0.050 Uiso 1 1 calc R
H10F H 0.6379 0.1765 0.6649 0.050 Uiso 1 1 calc R
C11B C 0.9164(2) 0.16821(14) 0.78592(13) 0.0293(8) Uani 1 1 d .
H11D H 0.9537 0.1414 0.8004 0.044 Uiso 1 1 calc R
H11E H 0.9610 0.1986 0.7720 0.044 Uiso 1 1 calc R
H11F H 0.8594 0.1496 0.7569 0.044 Uiso 1 1 calc R
C12B C 0.8778(2) 0.19164(12) 0.83007(12) 0.0205(7) Uani 1 1 d .
H12B H 0.9374 0.2103 0.8591 0.025 Uiso 1 1 calc R
C13B C 0.8184(2) 0.23416(12) 0.81264(12) 0.0199(7) Uani 1 1 d .
C14B C 0.9211(3) 0.12957(14) 0.93041(13) 0.0351(9) Uani 1 1 d .
H14D H 0.9427 0.0984 0.9474 0.053 Uiso 1 1 calc R
H14E H 0.8970 0.1496 0.9558 0.053 Uiso 1 1 calc R
H14F H 0.9780 0.1548 0.9197 0.053 Uiso 1 1 calc R
C15B C 0.6108(3) 0.35100(15) 0.91922(15) 0.0405(10) Uani 1 1 d .
H15D H 0.5485 0.3325 0.8934 0.061 Uiso 1 1 calc R
H15E H 0.6030 0.3851 0.9353 0.061 Uiso 1 1 calc R
H15F H 0.6252 0.3261 0.9473 0.061 Uiso 1 1 calc R
C16B C 0.6833(3) 0.41323(15) 0.83010(15) 0.0459(10) Uani 1 1 d .
H16D H 0.7381 0.4229 0.8113 0.069 Uiso 1 1 calc R
H16E H 0.6736 0.4472 0.8453 0.069 Uiso 1 1 calc R
H16F H 0.6212 0.3932 0.8049 0.069 Uiso 1 1 calc R
C17B C 0.8380(3) 0.40381(13) 0.93119(13) 0.0282(8) Uani 1 1 d .
C18B C 0.9240(3) 0.40554(15) 0.90314(14) 0.0358(9) Uani 1 1 d .
H18D H 0.9235 0.3676 0.8923 0.054 Uiso 1 1 calc R
H18E H 0.9883 0.4234 0.9277 0.054 Uiso 1 1 calc R
H18F H 0.9154 0.4268 0.8714 0.054 Uiso 1 1 calc R
C19B C 0.8404(3) 0.46355(14) 0.94821(15) 0.0435(10) Uani 1 1 d .
H19D H 0.7855 0.4630 0.9662 0.065 Uiso 1 1 calc R
H19E H 0.8323 0.4848 0.9165 0.065 Uiso 1 1 calc R
H19F H 0.9049 0.4810 0.9728 0.065 Uiso 1 1 calc R
C20B C 0.8533(3) 0.37102(15) 0.98107(13) 0.0365(9) Uani 1 1 d .
H20D H 0.8524 0.3330 0.9703 0.055 Uiso 1 1 calc R
H20E H 0.7992 0.3701 0.9997 0.055 Uiso 1 1 calc R
H20F H 0.9182 0.3890 1.0051 0.055 Uiso 1 1 calc R
Si1C Si 0.27098(7) 0.29679(3) 0.98949(4) 0.0212(2) Uani 1 1 d .
O1C O 0.24626(15) 0.23981(8) 0.94965(8) 0.0218(5) Uani 1 1 d .
O2C O 0.34479(16) 0.02974(8) 0.89441(8) 0.0260(5) Uani 1 1 d .
O3C O 0.19323(17) 0.00881(8) 0.94783(9) 0.0278(5) Uani 1 1 d .
O4C O 0.32816(16) 0.11631(9) 1.00957(8) 0.0244(5) Uani 1 1 d .
H4C H 0.3076 0.0965 1.0331 0.037 Uiso 1 1 calc R
O5C O 0.14877(16) 0.16588(9) 0.84735(9) 0.0286(5) Uani 1 1 d .
C1C C 0.3214(2) 0.21579(12) 0.93800(12) 0.0195(7) Uani 1 1 d .
H1C H 0.3772 0.2213 0.9707 0.023 Uiso 1 1 calc R
C2C C 0.3644(2) 0.24130(13) 0.89251(13) 0.0252(8) Uani 1 1 d .
H2C H 0.3661 0.2791 0.8873 0.030 Uiso 1 1 calc R
C3C C 0.3999(2) 0.21478(13) 0.85934(13) 0.0271(8) Uani 1 1 d .
H3C H 0.4277 0.2357 0.8330 0.032 Uiso 1 1 calc R
C4C C 0.4002(2) 0.15462(12) 0.85945(12) 0.0214(7) Uani 1 1 d .
H4C1 H 0.4720 0.1532 0.8659 0.026 Uiso 1 1 calc R
C5C C 0.3589(2) 0.12942(12) 0.90694(12) 0.0193(7) Uani 1 1 d .
H5C H 0.4176 0.1383 0.9383 0.023 Uiso 1 1 calc R
C6C C 0.3123(2) 0.06743(12) 0.90643(12) 0.0185(7) Uani 1 1 d .
C7C C 0.2177(2) 0.06151(12) 0.92772(12) 0.0204(7) Uani 1 1 d .
C8C C 0.2468(2) 0.11426(12) 0.96584(12) 0.0191(7) Uani 1 1 d .
H8C H 0.1874 0.1209 0.9777 0.023 Uiso 1 1 calc R
C9C C 0.2782(2) 0.15418(12) 0.92370(12) 0.0167(7) Uani 1 1 d .
C10C C 0.3471(3) 0.12491(13) 0.80427(13) 0.0324(9) Uani 1 1 d .
H10G H 0.3480 0.0857 0.8047 0.049 Uiso 1 1 calc R
H10H H 0.3820 0.1425 0.7773 0.049 Uiso 1 1 calc R
H10I H 0.2774 0.1275 0.7955 0.049 Uiso 1 1 calc R
C11C C 0.1093(2) 0.04107(13) 0.82945(12) 0.0266(8) Uani 1 1 d .
H11G H 0.0803 0.0021 0.8349 0.040 Uiso 1 1 calc R
H11H H 0.1692 0.0441 0.8150 0.040 Uiso 1 1 calc R
H11I H 0.0596 0.0548 0.8042 0.040 Uiso 1 1 calc R
C12C C 0.1380(2) 0.07540(12) 0.88248(12) 0.0212(7) Uani 1 1 d .
H12C H 0.0754 0.0715 0.8960 0.025 Uiso 1 1 calc R
C13C C 0.1836(2) 0.13714(12) 0.87933(12) 0.0195(7) Uani 1 1 d .
C14C C 0.1019(3) -0.00461(13) 0.96667(14) 0.0334(9) Uani 1 1 d .
H14G H 0.0911 -0.0420 0.9795 0.050 Uiso 1 1 calc R
H14H H 0.0453 -0.0034 0.9373 0.050 Uiso 1 1 calc R
H14I H 0.1071 0.0224 0.9960 0.050 Uiso 1 1 calc R
C15C C 0.3412(3) 0.35816(12) 0.96117(14) 0.0302(8) Uani 1 1 d .
H15G H 0.4071 0.3533 0.9590 0.045 Uiso 1 1 calc R
H15H H 0.3503 0.3916 0.9843 0.045 Uiso 1 1 calc R
H15I H 0.3033 0.3621 0.9253 0.045 Uiso 1 1 calc R
C16C C 0.3461(3) 0.28686(14) 1.05563(13) 0.0352(9) Uani 1 1 d .
H16G H 0.3089 0.2544 1.0706 0.053 Uiso 1 1 calc R
H16H H 0.3588 0.3199 1.0799 0.053 Uiso 1 1 calc R
H16I H 0.4103 0.2810 1.0514 0.053 Uiso 1 1 calc R
C17C C 0.1441(2) 0.30416(13) 0.99500(13) 0.0253(8) Uani 1 1 d .
C18C C 0.1001(3) 0.26293(16) 1.03223(15) 0.0446(10) Uani 1 1 d .
H18G H 0.1455 0.2696 1.0678 0.067 Uiso 1 1 calc R
H18H H 0.0923 0.2250 1.0179 0.067 Uiso 1 1 calc R
H18I H 0.0344 0.2676 1.0349 0.067 Uiso 1 1 calc R
C19C C 0.1545(3) 0.36336(14) 1.01724(15) 0.0421(10) Uani 1 1 d .
H19G H 0.1998 0.3704 1.0528 0.063 Uiso 1 1 calc R
H19H H 0.0882 0.3673 1.0199 0.063 Uiso 1 1 calc R
H19I H 0.1820 0.3901 0.9932 0.063 Uiso 1 1 calc R
C20C C 0.0733(3) 0.29335(14) 0.93987(13) 0.0329(9) Uani 1 1 d .
H20G H 0.1010 0.3198 0.9157 0.049 Uiso 1 1 calc R
H20H H 0.0074 0.2978 0.9427 0.049 Uiso 1 1 calc R
H20I H 0.0657 0.2554 0.9257 0.049 Uiso 1 1 calc R
Si1D Si 0.26413(7) -0.09233(4) 0.72984(4) 0.0255(2) Uani 1 1 d .
O1D O 0.27243(16) -0.14078(8) 0.77251(8) 0.0245(5) Uani 1 1 d .
O2D O 0.18170(16) -0.20747(9) 0.98245(9) 0.0279(5) Uani 1 1 d .
O3D O 0.33463(15) -0.11181(8) 0.99563(8) 0.0250(5) Uani 1 1 d .
O4D O 0.19336(15) -0.09061(8) 0.89314(9) 0.0261(5) Uani 1 1 d .
H4D H 0.2154 -0.0574 0.9058 0.039 Uiso 1 1 calc R
O5D O 0.36167(16) -0.21989(9) 0.84485(9) 0.0284(5) Uani 1 1 d .
C1D C 0.1959(2) -0.16742(12) 0.79864(12) 0.0218(7) Uani 1 1 d .
H1D H 0.1443 -0.1458 0.7945 0.026 Uiso 1 1 calc R
C2D C 0.1452(2) -0.22602(13) 0.77519(13) 0.0268(8) Uani 1 1 d .
H2D H 0.1381 -0.2338 0.7380 0.032 Uiso 1 1 calc R
C3D C 0.1099(2) -0.26723(13) 0.80336(13) 0.0284(8) Uani 1 1 d .
H3D H 0.0776 -0.3023 0.7843 0.034 Uiso 1 1 calc R
C4D C 0.1160(2) -0.26409(12) 0.86281(12) 0.0242(8) Uani 1 1 d .
H4D1 H 0.0454 -0.2751 0.8677 0.029 Uiso 1 1 calc R
C5D C 0.1609(2) -0.20356(12) 0.88533(12) 0.0191(7) Uani 1 1 d .
H5D H 0.1035 -0.1860 0.8781 0.023 Uiso 1 1 calc R
C6D C 0.2104(2) -0.18854(12) 0.94383(13) 0.0196(7) Uani 1 1 d .
C7D C 0.3057(2) -0.14234(12) 0.94540(12) 0.0185(7) Uani 1 1 d .
C8D C 0.2745(2) -0.11416(12) 0.89383(12) 0.0190(7) Uani 1 1 d .
H8D H 0.3331 -0.0872 0.8846 0.023 Uiso 1 1 calc R
C9D C 0.2404(2) -0.16842(12) 0.85748(12) 0.0181(7) Uani 1 1 d .
C10D C 0.1693(3) -0.30585(13) 0.89036(13) 0.0306(8) Uani 1 1 d .
H10J H 0.1725 -0.3028 0.9289 0.046 Uiso 1 1 calc R
H10K H 0.2377 -0.2979 0.8844 0.046 Uiso 1 1 calc R
H10L H 0.1320 -0.3436 0.8755 0.046 Uiso 1 1 calc R
C11D C 0.4116(3) -0.21478(14) 0.96592(13) 0.0308(8) Uani 1 1 d .
H11J H 0.4434 -0.1981 1.0023 0.046 Uiso 1 1 calc R
H11K H 0.4591 -0.2301 0.9516 0.046 Uiso 1 1 calc R
H11L H 0.3516 -0.2446 0.9667 0.046 Uiso 1 1 calc R
C12D C 0.3818(2) -0.17067(12) 0.93050(12) 0.0213(7) Uani 1 1 d .
H12D H 0.4446 -0.1410 0.9307 0.026 Uiso 1 1 calc R
C13D C 0.3326(2) -0.19110(12) 0.87228(13) 0.0212(7) Uani 1 1 d .
C14D C 0.4239(2) -0.06738(13) 1.00309(13) 0.0307(8) Uani 1 1 d .
H14J H 0.4380 -0.0487 1.0388 0.046 Uiso 1 1 calc R
H14K H 0.4145 -0.0407 0.9760 0.046 Uiso 1 1 calc R
H14L H 0.4804 -0.0822 0.9995 0.046 Uiso 1 1 calc R
C15D C 0.2028(3) -0.12340(15) 0.66141(14) 0.0468(11) Uani 1 1 d .
H15J H 0.2416 -0.1472 0.6502 0.070 Uiso 1 1 calc R
H15K H 0.1996 -0.0938 0.6369 0.070 Uiso 1 1 calc R
H15L H 0.1345 -0.1457 0.6608 0.070 Uiso 1 1 calc R
C16D C 0.1916(3) -0.04693(13) 0.75203(14) 0.0330(9) Uani 1 1 d .
H16J H 0.2250 -0.0305 0.7884 0.050 Uiso 1 1 calc R
H16K H 0.1234 -0.0691 0.7518 0.050 Uiso 1 1 calc R
H16L H 0.1881 -0.0173 0.7276 0.050 Uiso 1 1 calc R
C17D C 0.3987(3) -0.05214(13) 0.73549(13) 0.0286(8) Uani 1 1 d .
C18D C 0.4475(3) -0.03038(14) 0.79372(14) 0.0375(9) Uani 1 1 d .
H18J H 0.4103 -0.0061 0.8057 0.056 Uiso 1 1 calc R
H18K H 0.5174 -0.0094 0.7964 0.056 Uiso 1 1 calc R
H18L H 0.4462 -0.0618 0.8163 0.056 Uiso 1 1 calc R
C19D C 0.4580(3) -0.09021(15) 0.71792(15) 0.0409(10) Uani 1 1 d .
H19J H 0.4278 -0.1046 0.6807 0.061 Uiso 1 1 calc R
H19K H 0.4563 -0.1213 0.7409 0.061 Uiso 1 1 calc R
H19L H 0.5279 -0.0691 0.7209 0.061 Uiso 1 1 calc R
C20D C 0.4053(3) -0.00228(15) 0.70124(16) 0.0444(10) Uani 1 1 d .
H20J H 0.3672 0.0220 0.7124 0.067 Uiso 1 1 calc R
H20K H 0.3772 -0.0153 0.6635 0.067 Uiso 1 1 calc R
H20L H 0.4759 0.0185 0.7059 0.067 Uiso 1 1 calc R
Si1E Si 0.71669(7) 0.20963(4) 0.51146(4) 0.0257(2) Uani 1 1 d .
O1E O 0.72411(16) 0.23664(8) 0.45409(8) 0.0264(5) Uani 1 1 d .
O2E O 0.66655(15) 0.41951(8) 0.31435(8) 0.0213(5) Uani 1 1 d .
O3E O 0.82731(15) 0.45680(8) 0.39779(8) 0.0215(5) Uani 1 1 d .
O4E O 0.68055(15) 0.38183(8) 0.45592(8) 0.0237(5) Uani 1 1 d .
H4E H 0.7088 0.4103 0.4769 0.036 Uiso 1 1 calc R
O5E O 0.80668(15) 0.26423(8) 0.35666(8) 0.0246(5) Uani 1 1 d .
C1E C 0.6515(2) 0.25915(12) 0.42078(12) 0.0217(7) Uani 1 1 d .
H1E H 0.6080 0.2697 0.4431 0.026 Uiso 1 1 calc R
C2E C 0.5854(2) 0.21812(13) 0.37578(13) 0.0233(7) Uani 1 1 d .
H2E H 0.5689 0.1800 0.3827 0.028 Uiso 1 1 calc R
C3E C 0.5489(2) 0.23133(13) 0.32760(14) 0.0249(8) Uani 1 1 d .
H3E H 0.5057 0.2019 0.3030 0.030 Uiso 1 1 calc R
C4E C 0.5691(2) 0.28845(12) 0.30776(12) 0.0213(7) Uani 1 1 d .
H4E1 H 0.5024 0.2967 0.2950 0.026 Uiso 1 1 calc R
C5E C 0.6278(2) 0.33073(12) 0.35484(12) 0.0179(7) Uani 1 1 d .
H5E H 0.5761 0.3377 0.3734 0.021 Uiso 1 1 calc R
C6E C 0.6896(2) 0.38772(12) 0.34648(12) 0.0172(7) Uani 1 1 d .
C7E C 0.7874(2) 0.39913(11) 0.38913(11) 0.0166(7) Uani 1 1 d .
C8E C 0.7530(2) 0.36473(12) 0.43425(12) 0.0193(7) Uani 1 1 d .
H8E H 0.8113 0.3612 0.4628 0.023 Uiso 1 1 calc R
C9E C 0.7038(2) 0.31043(12) 0.39832(12) 0.0179(7) Uani 1 1 d .
C10E C 0.6174(2) 0.29035(14) 0.25953(12) 0.0293(8) Uani 1 1 d .
H10M H 0.6295 0.3279 0.2472 0.044 Uiso 1 1 calc R
H10N H 0.5722 0.2640 0.2306 0.044 Uiso 1 1 calc R
H10O H 0.6814 0.2803 0.2699 0.044 Uiso 1 1 calc R
C11E C 0.8834(2) 0.37716(13) 0.31818(12) 0.0210(7) Uani 1 1 d .
H11M H 0.9241 0.4156 0.3205 0.031 Uiso 1 1 calc R
H11N H 0.8231 0.3719 0.2893 0.031 Uiso 1 1 calc R
H11O H 0.9228 0.3519 0.3108 0.031 Uiso 1 1 calc R
C12E C 0.8527(2) 0.36491(11) 0.37074(12) 0.0169(7) Uani 1 1 d .
H12E H 0.9157 0.3708 0.3993 0.020 Uiso 1 1 calc R
C13E C 0.7899(2) 0.30585(13) 0.37292(12) 0.0194(7) Uani 1 1 d .
C14E C 0.9192(2) 0.47480(13) 0.43717(13) 0.0260(8) Uani 1 1 d .
H14M H 0.9412 0.5155 0.4402 0.039 Uiso 1 1 calc R
H14N H 0.9707 0.4598 0.4266 0.039 Uiso 1 1 calc R
H14O H 0.9088 0.4615 0.4718 0.039 Uiso 1 1 calc R
C15E C 0.6320(3) 0.13870(14) 0.50138(16) 0.0413(10) Uani 1 1 d .
H15M H 0.5633 0.1403 0.4852 0.062 Uiso 1 1 calc R
H15N H 0.6335 0.1224 0.5360 0.062 Uiso 1 1 calc R
H15O H 0.6544 0.1158 0.4776 0.062 Uiso 1 1 calc R
C16E C 0.6687(3) 0.25417(15) 0.55255(14) 0.0371(9) Uani 1 1 d .
H16M H 0.7135 0.2918 0.5581 0.056 Uiso 1 1 calc R
H16N H 0.6662 0.2387 0.5873 0.056 Uiso 1 1 calc R
H16O H 0.6010 0.2555 0.5340 0.056 Uiso 1 1 calc R
C17E C 0.8496(3) 0.20980(14) 0.54213(14) 0.0330(9) Uani 1 1 d .
C18E C 0.9163(3) 0.26947(16) 0.54833(17) 0.0503(11) Uani 1 1 d .
H18M H 0.9112 0.2848 0.5132 0.075 Uiso 1 1 calc R
H18N H 0.9863 0.2695 0.5635 0.075 Uiso 1 1 calc R
H18O H 0.8940 0.2922 0.5723 0.075 Uiso 1 1 calc R
C19E C 0.8869(3) 0.17503(17) 0.50512(16) 0.0515(11) Uani 1 1 d .
H19M H 0.8812 0.1902 0.4699 0.077 Uiso 1 1 calc R
H19N H 0.8460 0.1365 0.5013 0.077 Uiso 1 1 calc R
H19O H 0.9573 0.1762 0.5204 0.077 Uiso 1 1 calc R
C20E C 0.8582(3) 0.18595(17) 0.59710(15) 0.0497(11) Uani 1 1 d .
H20M H 0.8351 0.2084 0.6209 0.075 Uiso 1 1 calc R
H20N H 0.9285 0.1866 0.6123 0.075 Uiso 1 1 calc R
H20O H 0.8165 0.1476 0.5932 0.075 Uiso 1 1 calc R
Si1F Si 0.18412(7) 0.01631(4) 0.34771(4) 0.0256(2) Uani 1 1 d .
O1F O 0.21404(16) 0.05578(8) 0.29936(8) 0.0236(5) Uani 1 1 d .
O2F O 0.13299(17) 0.11202(9) 0.07168(9) 0.0303(6) Uani 1 1 d .
O3F O 0.26230(16) 0.04586(8) 0.08651(8) 0.0253(5) Uani 1 1 d .
O4F O 0.12059(16) -0.01139(8) 0.15568(9) 0.0274(5) Uani 1 1 d .
H4F H 0.1365 -0.0410 0.1506 0.041 Uiso 1 1 calc R
O5F O 0.32703(16) 0.15669(9) 0.25242(9) 0.0276(5) Uani 1 1 d .
C1F C 0.1418(2) 0.06709(13) 0.25602(12) 0.0228(7) Uani 1 1 d .
H1F H 0.0833 0.0335 0.2467 0.027 Uiso 1 1 calc R
C2F C 0.1044(2) 0.11572(13) 0.27020(13) 0.0266(8) Uani 1 1 d .
H2F H 0.0995 0.1210 0.3062 0.032 Uiso 1 1 calc R
C3F C 0.0780(2) 0.15156(14) 0.23622(14) 0.0288(8) Uani 1 1 d .
H3F H 0.0530 0.1798 0.2494 0.035 Uiso 1 1 calc R
C4F C 0.0842(2) 0.15128(13) 0.17844(13) 0.0268(8) Uani 1 1 d .
H4F1 H 0.0150 0.1484 0.1566 0.032 Uiso 1 1 calc R
C5F C 0.1138(2) 0.09928(12) 0.16323(12) 0.0212(7) Uani 1 1 d .
H5F H 0.0500 0.0689 0.1553 0.025 Uiso 1 1 calc R
C6F C 0.1598(2) 0.09687(12) 0.11577(13) 0.0209(7) Uani 1 1 d .
C7F C 0.2443(2) 0.06921(12) 0.13282(12) 0.0197(7) Uani 1 1 d .
C8F C 0.2081(2) 0.03155(12) 0.17587(12) 0.0202(7) Uani 1 1 d .
H8F H 0.2633 0.0171 0.1973 0.024 Uiso 1 1 calc R
C9F C 0.1868(2) 0.07880(12) 0.20767(12) 0.0186(7) Uani 1 1 d .
C10F C 0.1515(3) 0.20628(13) 0.16767(15) 0.0410(10) Uani 1 1 d .
H10P H 0.1547 0.2057 0.1299 0.061 Uiso 1 1 calc R
H10Q H 0.2193 0.2117 0.1901 0.061 Uiso 1 1 calc R
H10R H 0.1238 0.2368 0.1761 0.061 Uiso 1 1 calc R
C11F C 0.3796(3) 0.16534(14) 0.14457(13) 0.0342(9) Uani 1 1 d .
H11P H 0.4066 0.1558 0.1145 0.051 Uiso 1 1 calc R
H11Q H 0.4341 0.1891 0.1719 0.051 Uiso 1 1 calc R
H11R H 0.3282 0.1852 0.1318 0.051 Uiso 1 1 calc R
C12F C 0.3329(2) 0.11237(12) 0.16852(12) 0.0212(7) Uani 1 1 d .
H12F H 0.3873 0.0935 0.1814 0.025 Uiso 1 1 calc R
C13F C 0.2888(2) 0.12169(12) 0.21625(12) 0.0194(7) Uani 1 1 d .
C14F C 0.3308(3) 0.01174(14) 0.09495(14) 0.0340(9) Uani 1 1 d .
H14P H 0.3376 -0.0020 0.0603 0.051 Uiso 1 1 calc R
H14Q H 0.3053 -0.0198 0.1150 0.051 Uiso 1 1 calc R
H14R H 0.3966 0.0336 0.1154 0.051 Uiso 1 1 calc R
C15F C 0.1027(3) -0.05219(13) 0.31707(14) 0.0408(10) Uani 1 1 d .
H15P H 0.1383 -0.0692 0.2954 0.061 Uiso 1 1 calc R
H15Q H 0.0407 -0.0472 0.2943 0.061 Uiso 1 1 calc R
H15R H 0.0862 -0.0764 0.3453 0.061 Uiso 1 1 calc R
C16F C 0.1164(3) 0.04801(15) 0.38901(14) 0.0417(10) Uani 1 1 d .
H16P H 0.1590 0.0843 0.4052 0.063 Uiso 1 1 calc R
H16Q H 0.1004 0.0237 0.4173 0.063 Uiso 1 1 calc R
H16R H 0.0540 0.0527 0.3663 0.063 Uiso 1 1 calc R
C17F C 0.3086(3) 0.01039(13) 0.38821(13) 0.0300(8) Uani 1 1 d .
C18F C 0.2984(3) -0.00794(16) 0.44405(14) 0.0481(11) Uani 1 1 d .
H18P H 0.2490 -0.0441 0.4405 0.072 Uiso 1 1 calc R
H18Q H 0.2760 0.0196 0.4626 0.072 Uiso 1 1 calc R
H18R H 0.3637 -0.0110 0.4646 0.072 Uiso 1 1 calc R
C19F C 0.3454(3) -0.03259(15) 0.36040(16) 0.0479(11) Uani 1 1 d .
H19P H 0.2959 -0.0687 0.3564 0.072 Uiso 1 1 calc R
H19Q H 0.4099 -0.0356 0.3820 0.072 Uiso 1 1 calc R
H19R H 0.3540 -0.0209 0.3250 0.072 Uiso 1 1 calc R
C20F C 0.3855(3) 0.06642(15) 0.39425(15) 0.0462(10) Uani 1 1 d .
H20P H 0.3926 0.0784 0.3588 0.069 Uiso 1 1 calc R
H20Q H 0.4505 0.0631 0.4150 0.069 Uiso 1 1 calc R
H20R H 0.3630 0.0938 0.4129 0.069 Uiso 1 1 calc R
Si1G Si 0.74822(7) 0.47140(4) 0.14042(3) 0.0235(2) Uani 1 1 d .
O1G O 0.74112(16) 0.53277(8) 0.16156(8) 0.0254(5) Uani 1 1 d .
O2G O 0.80795(16) 0.67689(8) 0.36101(8) 0.0259(5) Uani 1 1 d .
O3G O 0.66115(15) 0.58065(8) 0.36115(8) 0.0234(5) Uani 1 1 d .
O4G O 0.81313(15) 0.53416(8) 0.31646(9) 0.0238(5) Uani 1 1 d .
H4G H 0.7922 0.5045 0.3304 0.036 Uiso 1 1 calc R
O5G O 0.64347(17) 0.62253(9) 0.17696(9) 0.0296(5) Uani 1 1 d .
C1G C 0.8152(2) 0.56929(12) 0.20218(12) 0.0230(7) Uani 1 1 d .
H1G H 0.8633 0.5485 0.2207 0.028 Uiso 1 1 calc R
C2G C 0.8727(2) 0.61812(13) 0.17884(13) 0.0286(8) Uani 1 1 d .
H2G H 0.8889 0.6115 0.1457 0.034 Uiso 1 1 calc R
C3G C 0.9028(2) 0.66981(13) 0.20056(13) 0.0271(8) Uani 1 1 d .
H3G H 0.9392 0.6971 0.1817 0.033 Uiso 1 1 calc R
C4G C 0.8845(2) 0.68927(12) 0.25247(12) 0.0240(8) Uani 1 1 d .
H4G1 H 0.9516 0.7082 0.2758 0.029 Uiso 1 1 calc R
C5G C 0.8397(2) 0.63800(12) 0.28016(12) 0.0179(7) Uani 1 1 d .
H5G H 0.8980 0.6235 0.2972 0.021 Uiso 1 1 calc R
C6G C 0.7843(2) 0.64222(12) 0.32391(12) 0.0180(7) Uani 1 1 d .
C7G C 0.6926(2) 0.59226(12) 0.31310(12) 0.0195(7) Uani 1 1 d .
C8G C 0.7312(2) 0.54950(12) 0.28476(12) 0.0188(7) Uani 1 1 d .
H8G H 0.6756 0.5164 0.2680 0.023 Uiso 1 1 calc R
C9G C 0.7656(2) 0.58894(12) 0.24272(12) 0.0185(7) Uani 1 1 d .
C10G C 0.8231(3) 0.73236(13) 0.24385(14) 0.0322(9) Uani 1 1 d .
H10S H 0.8129 0.7444 0.2783 0.048 Uiso 1 1 calc R
H10T H 0.7577 0.7158 0.2197 0.048 Uiso 1 1 calc R
H10U H 0.8594 0.7645 0.2280 0.048 Uiso 1 1 calc R
C11G C 0.5770(3) 0.65605(13) 0.27390(14) 0.0312(8) Uani 1 1 d .
H11S H 0.5419 0.6510 0.3032 0.047 Uiso 1 1 calc R
H11T H 0.5305 0.6605 0.2409 0.047 Uiso 1 1 calc R
H11U H 0.6338 0.6893 0.2826 0.047 Uiso 1 1 calc R
C12G C 0.6158(2) 0.60544(12) 0.26610(12) 0.0211(7) Uani 1 1 d .
H12G H 0.5564 0.5723 0.2576 0.025 Uiso 1 1 calc R
C13G C 0.6708(2) 0.60765(12) 0.22073(13) 0.0205(7) Uani 1 1 d .
C14G C 0.5741(2) 0.53515(13) 0.35582(14) 0.0308(8) Uani 1 1 d .
H14S H 0.5564 0.5298 0.3907 0.046 Uiso 1 1 calc R
H14T H 0.5881 0.5013 0.3430 0.046 Uiso 1 1 calc R
H14U H 0.5179 0.5431 0.3301 0.046 Uiso 1 1 calc R
C15G C 0.8589(2) 0.47919(14) 0.11045(14) 0.0351(9) Uani 1 1 d .
H15S H 0.9205 0.4943 0.1380 0.053 Uiso 1 1 calc R
H15T H 0.8550 0.5046 0.0817 0.053 Uiso 1 1 calc R
H15U H 0.8597 0.4428 0.0957 0.053 Uiso 1 1 calc R
C16G C 0.7626(3) 0.42774(14) 0.19755(14) 0.0491(11) Uani 1 1 d .
H16S H 0.8265 0.4444 0.2230 0.074 Uiso 1 1 calc R
H16T H 0.7622 0.3905 0.1846 0.074 Uiso 1 1 calc R
H16U H 0.7069 0.4252 0.2153 0.074 Uiso 1 1 calc R
C17G C 0.6281(2) 0.44266(13) 0.08998(13) 0.0262(8) Uani 1 1 d .
C18G C 0.5377(3) 0.44125(17) 0.11497(17) 0.0544(12) Uani 1 1 d .
H18S H 0.5409 0.4184 0.1457 0.082 Uiso 1 1 calc R
H18T H 0.4752 0.4253 0.0883 0.082 Uiso 1 1 calc R
H18U H 0.5395 0.4791 0.1268 0.082 Uiso 1 1 calc R
C19G C 0.6226(3) 0.47841(15) 0.04234(14) 0.0432(10) Uani 1 1 d .
H19S H 0.6264 0.5165 0.0546 0.065 Uiso 1 1 calc R
H19T H 0.5589 0.4632 0.0163 0.065 Uiso 1 1 calc R
H19U H 0.6788 0.4786 0.0255 0.065 Uiso 1 1 calc R
C20G C 0.6217(3) 0.38329(13) 0.07046(14) 0.0355(9) Uani 1 1 d .
H20S H 0.6257 0.3601 0.1010 0.053 Uiso 1 1 calc R
H20T H 0.6776 0.3835 0.0534 0.053 Uiso 1 1 calc R
H20U H 0.5578 0.3682 0.0446 0.053 Uiso 1 1 calc R
Si1J Si 0.71679(8) 0.85288(4) 0.40002(4) 0.0302(2) Uani 1 1 d .
O1J O 0.74239(16) 0.82519(9) 0.45734(9) 0.0283(5) Uani 1 1 d .
O2J O 0.70487(17) 0.62992(9) 0.58917(9) 0.0298(6) Uani 1 1 d .
O3J O 0.82904(17) 0.62311(9) 0.52263(9) 0.0312(6) Uani 1 1 d .
O4J O 0.66631(17) 0.66221(9) 0.44442(9) 0.0320(6) Uani 1 1 d .
H4J H 0.6796 0.6489 0.4174 0.048 Uiso 1 1 calc R
O5J O 0.86544(17) 0.81780(9) 0.56294(9) 0.0332(6) Uani 1 1 d .
C1J C 0.6745(2) 0.78374(13) 0.47832(13) 0.0244(8) Uani 1 1 d .
H1J H 0.6205 0.7622 0.4480 0.029 Uiso 1 1 calc R
C2J C 0.6271(3) 0.81014(14) 0.51541(14) 0.0320(9) Uani 1 1 d .
H2J H 0.6086 0.8432 0.5052 0.038 Uiso 1 1 calc R
C3J C 0.6092(3) 0.79106(13) 0.56087(15) 0.0318(9) Uani 1 1 d .
H3J H 0.5781 0.8114 0.5805 0.038 Uiso 1 1 calc R
C4J C 0.6335(2) 0.74013(12) 0.58463(13) 0.0249(8) Uani 1 1 d .
H4J1 H 0.5696 0.7158 0.5910 0.030 Uiso 1 1 calc R
C5J C 0.6653(2) 0.70880(12) 0.54259(12) 0.0214(7) Uani 1 1 d .
H5J H 0.6013 0.6886 0.5172 0.026 Uiso 1 1 calc R
C6J C 0.7215(2) 0.66569(13) 0.55848(12) 0.0219(7) Uani 1 1 d .
C7J C 0.8023(2) 0.67350(12) 0.52638(13) 0.0233(8) Uani 1 1 d .
C8J C 0.7540(2) 0.69829(13) 0.47558(13) 0.0250(8) Uani 1 1 d .
H8J H 0.8039 0.7140 0.4537 0.030 Uiso 1 1 calc R
C9J C 0.7297(2) 0.74463(12) 0.50767(12) 0.0206(7) Uani 1 1 d .
C10J C 0.7071(3) 0.75524(14) 0.63909(13) 0.0328(9) Uani 1 1 d .
H10V H 0.7217 0.7215 0.6540 0.049 Uiso 1 1 calc R
H10W H 0.6773 0.7730 0.6634 0.049 Uiso 1 1 calc R
H10$ H 0.7697 0.7809 0.6348 0.049 Uiso 1 1 calc R
C11J C 0.9411(3) 0.72305(15) 0.61059(14) 0.0355(9) Uani 1 1 d .
H11V H 0.9745 0.6929 0.6130 0.053 Uiso 1 1 calc R
H11W H 0.8925 0.7166 0.6335 0.053 Uiso 1 1 calc R
H11$ H 0.9913 0.7585 0.6225 0.053 Uiso 1 1 calc R
C12J C 0.8868(2) 0.72488(13) 0.55314(13) 0.0258(8) Uani 1 1 d .
H12J H 0.9385 0.7317 0.5311 0.031 Uiso 1 1 calc R
C13J C 0.8319(2) 0.77082(13) 0.54370(13) 0.0241(8) Uani 1 1 d .
C14J C 0.8884(3) 0.61891(15) 0.48527(15) 0.0437(10) Uani 1 1 d .
H14V H 0.9028 0.5824 0.4862 0.066 Uiso 1 1 calc R
H14W H 0.9516 0.6481 0.4946 0.066 Uiso 1 1 calc R
H14$ H 0.8516 0.6233 0.4492 0.066 Uiso 1 1 calc R
C15J C 0.6013(3) 0.87760(15) 0.39353(15) 0.0425(10) Uani 1 1 d .
H15V H 0.5435 0.8458 0.3927 0.064 Uiso 1 1 calc R
H15W H 0.5902 0.8964 0.3604 0.064 Uiso 1 1 calc R
H15$ H 0.6093 0.9036 0.4242 0.064 Uiso 1 1 calc R
C16J C 0.6940(4) 0.79819(17) 0.34562(16) 0.0689(14) Uani 1 1 d .
H16V H 0.6334 0.7690 0.3468 0.103 Uiso 1 1 calc R
H16W H 0.7517 0.7822 0.3503 0.103 Uiso 1 1 calc R
H16$ H 0.6847 0.8145 0.3110 0.103 Uiso 1 1 calc R
C17J C 0.8304(3) 0.91080(16) 0.40177(16) 0.0410(10) Uani 1 1 d .
C18J C 0.9246(3) 0.8900(2) 0.4181(2) 0.095(2) Uani 1 1 d .
H18V H 0.9274 0.8753 0.4535 0.143 Uiso 1 1 calc R
H18W H 0.9842 0.9209 0.4196 0.143 Uiso 1 1 calc R
H18$ H 0.9227 0.8606 0.3919 0.143 Uiso 1 1 calc R
C19J C 0.8347(4) 0.9579(2) 0.4419(2) 0.0906(18) Uani 1 1 d .
H19V H 0.8367 0.9440 0.4775 0.136 Uiso 1 1 calc R
H19W H 0.7750 0.9720 0.4308 0.136 Uiso 1 1 calc R
H19$ H 0.8953 0.9881 0.4430 0.136 Uiso 1 1 calc R
C20J C 0.8277(3) 0.9341(2) 0.34716(19) 0.0799(17) Uani 1 1 d .
H20V H 0.7683 0.9485 0.3367 0.120 Uiso 1 1 calc R
H20W H 0.8245 0.9046 0.3207 0.120 Uiso 1 1 calc R
H20$ H 0.8885 0.9642 0.3489 0.120 Uiso 1 1 calc R

loop_
_atom_site_aniso_label
_atom_site_aniso_U_11
_atom_site_aniso_U_22
_atom_site_aniso_U_33
_atom_site_aniso_U_23
_atom_site_aniso_U_13
_atom_site_aniso_U_12
Si1A 0.0221(5) 0.0244(5) 0.0196(5) -0.0032(4) 0.0034(4) 0.0058(4)
O1A 0.0199(12) 0.0262(12) 0.0243(12) -0.0056(10) 0.0053(10) 0.0077(10)
O2A 0.0322(14) 0.0276(12) 0.0249(13) -0.0012(10) 0.0089(11) 0.0139(11)
O3A 0.0294(13) 0.0277(12) 0.0167(12) -0.0011(10) -0.0008(10) 0.0130(11)
O4A 0.0257(13) 0.0230(12) 0.0224(12) 0.0036(10) 0.0053(10) 0.0058(10)
O5A 0.0257(13) 0.0305(13) 0.0284(13) 0.0028(11) 0.0107(11) 0.0060(11)
C1A 0.0152(17) 0.0264(18) 0.0219(18) -0.0026(14) 0.0034(14) 0.0084(14)
C2A 0.0246(19) 0.039(2) 0.0187(18) 0.0010(15) 0.0008(15) 0.0143(17)
C3A 0.027(2) 0.045(2) 0.0216(19) 0.0077(16) 0.0041(16) 0.0196(17)
C4A 0.0246(19) 0.0334(19) 0.0231(18) 0.0041(15) 0.0051(15) 0.0180(16)
C5A 0.0165(17) 0.0262(18) 0.0216(18) 0.0029(14) 0.0036(14) 0.0104(14)
C6A 0.0203(18) 0.0200(17) 0.0217(18) 0.0021(14) 0.0066(15) 0.0042(14)
C7A 0.0200(18) 0.0242(17) 0.0140(17) 0.0010(13) -0.0001(14) 0.0083(14)
C8A 0.0155(17) 0.0195(16) 0.0204(17) -0.0009(13) 0.0014(14) 0.0060(14)
C9A 0.0166(17) 0.0188(16) 0.0182(17) -0.0016(13) -0.0001(14) 0.0095(14)
C10A 0.056(3) 0.033(2) 0.029(2) 0.0091(17) 0.0065(19) 0.0234(19)
C11A 0.027(2) 0.032(2) 0.030(2) -0.0069(16) 0.0039(16) 0.0019(16)
C12A 0.0188(18) 0.0239(17) 0.0230(18) -0.0036(14) 0.0026(15) 0.0079(14)
C13A 0.0226(19) 0.0192(17) 0.0281(19) -0.0021(15) 0.0066(16) 0.0110(15)
C14A 0.046(2) 0.040(2) 0.027(2) 0.0017(17) -0.0040(18) 0.0265(19)
C15A 0.042(2) 0.038(2) 0.0191(19) -0.0038(16) -0.0009(17) 0.0053(18)
C16A 0.024(2) 0.034(2) 0.031(2) -0.0019(16) 0.0046(16) 0.0055(16)
C17A 0.0226(19) 0.0269(18) 0.030(2) -0.0012(15) 0.0102(16) 0.0089(15)
C18A 0.0190(19) 0.033(2) 0.038(2) 0.0038(16) 0.0044(16) 0.0066(16)
C19A 0.033(2) 0.040(2) 0.045(2) 0.0094(18) 0.0233(19) 0.0114(18)
C20A 0.040(2) 0.037(2) 0.053(3) -0.0055(19) 0.017(2) 0.0159(19)
Si1B 0.0262(5) 0.0221(5) 0.0294(5) -0.0006(4) 0.0069(4) 0.0100(4)
O1B 0.0282(13) 0.0220(12) 0.0336(14) -0.0048(10) 0.0005(11) 0.0131(11)
O2B 0.0386(15) 0.0182(12) 0.0297(14) -0.0061(10) 0.0030(11) 0.0046(11)
O3B 0.0385(15) 0.0195(12) 0.0249(13) 0.0014(10) -0.0021(11) 0.0118(11)
O4B 0.0350(15) 0.0418(14) 0.0203(13) 0.0025(11) 0.0097(11) 0.0069(12)
O5B 0.0325(14) 0.0228(12) 0.0307(14) 0.0065(11) 0.0080(11) 0.0067(11)
C1B 0.026(2) 0.0260(19) 0.032(2) -0.0087(16) 0.0025(16) 0.0090(16)
C2B 0.034(2) 0.038(2) 0.039(2) -0.0033(18) -0.0072(18) 0.0256(18)
C3B 0.038(2) 0.041(2) 0.030(2) -0.0024(18) -0.0088(18) 0.0220(19)
C4B 0.0222(19) 0.0299(19) 0.0264(19) -0.0045(15) -0.0023(15) 0.0108(16)
C5B 0.0175(18) 0.0243(17) 0.0215(18) -0.0032(14) 0.0002(14) 0.0041(14)
C6B 0.0236(18) 0.0199(18) 0.0206(18) 0.0012(14) 0.0098(15) 0.0025(15)
C7B 0.0259(19) 0.0180(17) 0.0213(18) -0.0014(14) 0.0016(15) 0.0095(15)
C8B 0.0251(19) 0.0218(17) 0.0205(18) -0.0007(14) 0.0037(15) 0.0069(15)
C9B 0.0202(18) 0.0230(17) 0.0165(17) -0.0015(13) 0.0000(14) 0.0110(14)
C10B 0.038(2) 0.041(2) 0.0197(19) -0.0042(16) -0.0030(17) 0.0173(18)
C11B 0.0248(19) 0.034(2) 0.033(2) -0.0033(16) 0.0085(16) 0.0135(16)
C12B 0.0160(17) 0.0197(17) 0.0241(18) -0.0003(14) -0.0010(14) 0.0063(14)
C13B 0.0212(18) 0.0176(17) 0.0186(17) -0.0045(14) -0.0003(14) 0.0052(14)
C14B 0.046(2) 0.033(2) 0.026(2) -0.0006(16) -0.0052(18) 0.0219(18)
C15B 0.030(2) 0.040(2) 0.049(2) -0.0170(19) 0.0149(19) 0.0007(18)
C16B 0.049(3) 0.037(2) 0.045(2) 0.0084(19) -0.008(2) 0.015(2)
C17B 0.031(2) 0.0267(19) 0.028(2) 0.0029(15) 0.0071(16) 0.0092(16)
C18B 0.030(2) 0.042(2) 0.035(2) 0.0098(17) 0.0086(18) 0.0077(18)
C19B 0.040(2) 0.038(2) 0.047(3) -0.0094(19) -0.001(2) 0.0097(19)
C20B 0.034(2) 0.051(2) 0.027(2) 0.0073(18) 0.0056(17) 0.0163(19)
Si1C 0.0232(5) 0.0184(5) 0.0224(5) -0.0019(4) 0.0029(4) 0.0083(4)
O1C 0.0199(12) 0.0166(11) 0.0298(13) -0.0021(9) 0.0057(10) 0.0065(9)
O2C 0.0296(13) 0.0218(12) 0.0302(13) -0.0011(10) 0.0076(11) 0.0124(11)
O3C 0.0388(15) 0.0136(11) 0.0341(14) 0.0033(10) 0.0174(12) 0.0045(10)
O4C 0.0309(13) 0.0255(13) 0.0157(12) 0.0026(9) 0.0022(10) 0.0081(10)
O5C 0.0246(13) 0.0298(13) 0.0291(14) 0.0037(11) -0.0023(11) 0.0101(11)
C1C 0.0156(17) 0.0168(16) 0.0256(18) -0.0023(14) 0.0030(14) 0.0051(14)
C2C 0.0223(19) 0.0160(16) 0.037(2) 0.0024(15) 0.0079(16) 0.0026(14)
C3C 0.0248(19) 0.0212(18) 0.036(2) 0.0039(15) 0.0151(17) 0.0000(15)
C4C 0.0189(18) 0.0223(17) 0.0257(18) 0.0017(14) 0.0100(15) 0.0061(14)
C5C 0.0179(17) 0.0191(16) 0.0198(17) -0.0029(13) 0.0016(14) 0.0052(14)
C6C 0.0223(18) 0.0165(16) 0.0166(17) 0.0002(13) -0.0005(14) 0.0093(14)
C7C 0.0263(19) 0.0120(16) 0.0239(18) 0.0017(13) 0.0083(15) 0.0046(14)
C8C 0.0206(18) 0.0176(16) 0.0203(17) -0.0005(13) 0.0050(14) 0.0073(14)
C9C 0.0154(17) 0.0169(16) 0.0173(17) -0.0012(13) 0.0018(13) 0.0051(13)
C10C 0.042(2) 0.0297(19) 0.029(2) 0.0023(16) 0.0173(18) 0.0079(17)
C11C 0.0214(19) 0.0289(19) 0.0266(19) -0.0063(15) 0.0035(15) 0.0035(15)
C12C 0.0154(17) 0.0201(17) 0.0268(19) -0.0048(14) 0.0062(15) 0.0016(14)
C13C 0.0181(17) 0.0226(17) 0.0220(18) -0.0002(14) 0.0088(15) 0.0095(14)
C14C 0.037(2) 0.0263(19) 0.038(2) 0.0031(16) 0.0192(18) 0.0006(16)
C15C 0.031(2) 0.0211(18) 0.035(2) -0.0054(15) 0.0058(17) 0.0034(16)
C16C 0.035(2) 0.035(2) 0.034(2) -0.0013(17) 0.0008(18) 0.0139(18)
C17C 0.0271(19) 0.0290(19) 0.0219(18) 0.0017(15) 0.0036(15) 0.0127(16)
C18C 0.039(2) 0.059(3) 0.043(2) 0.018(2) 0.017(2) 0.019(2)
C19C 0.046(2) 0.042(2) 0.042(2) -0.0126(19) 0.006(2) 0.024(2)
C20C 0.031(2) 0.035(2) 0.036(2) -0.0015(17) 0.0013(17) 0.0193(17)
Si1D 0.0336(6) 0.0220(5) 0.0226(5) 0.0029(4) 0.0050(4) 0.0115(4)
O1D 0.0310(13) 0.0233(12) 0.0216(12) 0.0044(10) 0.0065(11) 0.0105(10)
O2D 0.0280(14) 0.0300(13) 0.0270(13) 0.0033(11) 0.0099(11) 0.0065(11)
O3D 0.0236(13) 0.0237(12) 0.0230(13) -0.0085(10) 0.0029(10) 0.0006(10)
O4D 0.0264(13) 0.0181(12) 0.0341(14) -0.0032(10) 0.0024(11) 0.0102(10)
O5D 0.0307(14) 0.0311(13) 0.0278(13) -0.0040(11) 0.0081(11) 0.0154(11)
C1D 0.0237(19) 0.0187(17) 0.0234(18) 0.0023(14) 0.0022(15) 0.0088(14)
C2D 0.032(2) 0.0243(18) 0.0202(18) -0.0007(15) -0.0034(16) 0.0085(16)
C3D 0.030(2) 0.0203(18) 0.028(2) -0.0069(15) -0.0070(16) 0.0055(15)
C4D 0.0205(18) 0.0201(17) 0.0271(19) -0.0016(14) -0.0015(15) 0.0022(14)
C5D 0.0145(17) 0.0206(17) 0.0221(18) 0.0022(14) 0.0005(14) 0.0073(14)
C6D 0.0197(18) 0.0178(16) 0.0240(19) -0.0003(14) 0.0036(15) 0.0111(14)
C7D 0.0193(17) 0.0189(16) 0.0163(17) -0.0037(13) 0.0015(14) 0.0055(14)
C8D 0.0172(17) 0.0157(16) 0.0225(18) 0.0001(13) 0.0041(14) 0.0017(14)
C9D 0.0192(17) 0.0150(16) 0.0175(17) -0.0026(13) 0.0015(14) 0.0021(13)
C10D 0.042(2) 0.0199(18) 0.026(2) 0.0002(15) -0.0015(17) 0.0090(16)
C11D 0.029(2) 0.035(2) 0.028(2) -0.0025(16) -0.0023(16) 0.0156(17)
C12D 0.0150(17) 0.0221(17) 0.0248(18) -0.0065(14) 0.0001(14) 0.0054(14)
C13D 0.0205(18) 0.0163(16) 0.0270(19) 0.0027(14) 0.0064(15) 0.0044(14)
C14D 0.027(2) 0.0305(19) 0.030(2) -0.0091(16) -0.0005(16) 0.0054(16)
C15D 0.064(3) 0.041(2) 0.029(2) 0.0080(18) -0.002(2) 0.013(2)
C16D 0.033(2) 0.0290(19) 0.043(2) 0.0114(17) 0.0133(18) 0.0144(17)
C17D 0.035(2) 0.0278(19) 0.032(2) 0.0103(16) 0.0152(17) 0.0180(17)
C18D 0.029(2) 0.036(2) 0.046(2) -0.0039(18) 0.0072(19) 0.0079(17)
C19D 0.044(2) 0.049(2) 0.041(2) 0.0049(19) 0.015(2) 0.027(2)
C20D 0.032(2) 0.044(2) 0.065(3) 0.024(2) 0.019(2) 0.0157(19)
Si1E 0.0264(5) 0.0224(5) 0.0301(5) 0.0065(4) 0.0065(4) 0.0091(4)
O1E 0.0264(13) 0.0265(12) 0.0306(13) 0.0113(10) 0.0076(11) 0.0132(10)
O2E 0.0207(12) 0.0221(12) 0.0233(12) 0.0037(10) 0.0025(10) 0.0113(10)
O3E 0.0220(12) 0.0152(11) 0.0240(12) -0.0020(9) -0.0006(10) 0.0041(9)
O4E 0.0247(13) 0.0236(12) 0.0230(13) -0.0071(10) 0.0074(10) 0.0054(10)
O5E 0.0251(13) 0.0213(12) 0.0298(13) -0.0031(10) 0.0050(11) 0.0113(10)
C1E 0.0219(18) 0.0227(17) 0.0248(18) 0.0053(14) 0.0066(15) 0.0119(15)
C2E 0.0214(18) 0.0180(17) 0.032(2) -0.0005(15) 0.0073(16) 0.0063(14)
C3E 0.0157(18) 0.0203(17) 0.036(2) -0.0082(15) 0.0045(16) 0.0019(14)
C4E 0.0177(17) 0.0223(17) 0.0242(18) -0.0024(14) 0.0037(14) 0.0070(14)
C5E 0.0165(17) 0.0205(16) 0.0192(17) -0.0005(13) 0.0070(14) 0.0073(14)
C6E 0.0190(17) 0.0180(16) 0.0181(17) -0.0031(14) 0.0061(14) 0.0099(14)
C7E 0.0188(17) 0.0126(15) 0.0166(16) -0.0032(13) 0.0013(14) 0.0035(13)
C8E 0.0198(18) 0.0194(16) 0.0192(17) 0.0000(13) 0.0018(14) 0.0085(14)
C9E 0.0186(17) 0.0177(16) 0.0176(17) -0.0016(13) 0.0021(14) 0.0071(14)
C10E 0.028(2) 0.0316(19) 0.0244(19) -0.0082(15) 0.0027(16) 0.0037(16)
C11E 0.0166(17) 0.0263(18) 0.0197(17) 0.0016(14) 0.0034(14) 0.0057(14)
C12E 0.0140(16) 0.0188(16) 0.0166(16) -0.0023(13) -0.0004(13) 0.0054(13)
C13E 0.0205(18) 0.0227(18) 0.0148(17) 0.0002(14) -0.0022(14) 0.0107(15)
C14E 0.0236(19) 0.0210(17) 0.0287(19) -0.0061(15) 0.0020(16) 0.0010(15)
C15E 0.041(2) 0.028(2) 0.054(3) 0.0113(18) 0.008(2) 0.0073(18)
C16E 0.040(2) 0.046(2) 0.031(2) 0.0076(18) 0.0107(18) 0.0186(19)
C17E 0.027(2) 0.036(2) 0.039(2) 0.0149(17) 0.0056(17) 0.0130(17)
C18E 0.028(2) 0.049(3) 0.066(3) 0.014(2) 0.001(2) 0.0040(19)
C19E 0.046(3) 0.069(3) 0.056(3) 0.022(2) 0.016(2) 0.040(2)
C20E 0.040(3) 0.066(3) 0.044(3) 0.025(2) 0.004(2) 0.018(2)
Si1F 0.0357(6) 0.0203(5) 0.0219(5) 0.0003(4) 0.0104(4) 0.0061(4)
O1F 0.0274(13) 0.0255(12) 0.0188(12) 0.0028(10) 0.0050(10) 0.0087(10)
O2F 0.0364(15) 0.0324(13) 0.0221(13) 0.0030(11) -0.0003(11) 0.0149(11)
O3F 0.0317(14) 0.0265(12) 0.0216(12) 0.0002(10) 0.0073(11) 0.0136(11)
O4F 0.0312(14) 0.0152(11) 0.0352(14) -0.0047(10) 0.0090(11) 0.0039(10)
O5F 0.0229(13) 0.0273(13) 0.0275(13) -0.0065(11) 0.0008(11) 0.0019(10)
C1F 0.0188(18) 0.0211(17) 0.0266(19) -0.0027(14) 0.0035(15) 0.0033(14)
C2F 0.0254(19) 0.0292(19) 0.028(2) -0.0046(16) 0.0091(16) 0.0092(16)
C3F 0.0219(19) 0.0305(19) 0.036(2) -0.0056(17) 0.0065(16) 0.0118(16)
C4F 0.026(2) 0.0272(19) 0.030(2) 0.0003(15) 0.0007(16) 0.0180(16)
C5F 0.0156(17) 0.0237(17) 0.0219(18) -0.0015(14) -0.0003(14) 0.0045(14)
C6F 0.0197(18) 0.0182(17) 0.0209(18) -0.0030(14) -0.0023(15) 0.0037(14)
C7F 0.0231(18) 0.0217(17) 0.0150(17) -0.0018(13) 0.0054(14) 0.0062(14)
C8F 0.0191(18) 0.0175(16) 0.0224(18) -0.0019(14) 0.0012(14) 0.0053(14)
C9F 0.0218(18) 0.0175(16) 0.0192(17) -0.0002(13) 0.0054(14) 0.0091(14)
C10F 0.068(3) 0.0239(19) 0.040(2) 0.0090(17) 0.018(2) 0.024(2)
C11F 0.033(2) 0.038(2) 0.028(2) 0.0027(16) 0.0112(17) -0.0022(17)
C12F 0.0177(17) 0.0238(17) 0.0234(18) 0.0025(14) 0.0062(14) 0.0064(14)
C13F 0.0159(17) 0.0184(17) 0.0227(18) 0.0004(14) -0.0007(14) 0.0068(14)
C14F 0.044(2) 0.035(2) 0.031(2) 0.0042(17) 0.0135(18) 0.0215(18)
C15F 0.052(3) 0.027(2) 0.035(2) -0.0004(17) 0.0073(19) -0.0033(18)
C16F 0.056(3) 0.043(2) 0.036(2) 0.0074(18) 0.022(2) 0.019(2)
C17F 0.044(2) 0.0232(18) 0.0241(19) 0.0029(15) 0.0058(17) 0.0117(17)
C18F 0.074(3) 0.049(2) 0.030(2) 0.0111(19) 0.013(2) 0.031(2)
C19F 0.058(3) 0.043(2) 0.053(3) 0.002(2) 0.020(2) 0.026(2)
C20F 0.052(3) 0.039(2) 0.038(2) 0.0029(19) -0.003(2) 0.007(2)
Si1G 0.0314(6) 0.0205(5) 0.0187(5) -0.0012(4) 0.0056(4) 0.0074(4)
O1G 0.0324(14) 0.0198(12) 0.0228(12) -0.0032(10) 0.0041(11) 0.0068(10)
O2G 0.0293(13) 0.0241(12) 0.0227(13) -0.0051(10) 0.0034(11) 0.0063(10)
O3G 0.0236(13) 0.0260(12) 0.0206(12) 0.0007(10) 0.0073(10) 0.0044(10)
O4G 0.0227(13) 0.0219(12) 0.0287(13) 0.0082(10) 0.0037(10) 0.0104(10)
O5G 0.0342(14) 0.0310(13) 0.0230(13) 0.0037(11) -0.0002(11) 0.0128(11)
C1G 0.0236(19) 0.0216(17) 0.0239(18) -0.0037(14) 0.0046(15) 0.0071(15)
C2G 0.030(2) 0.029(2) 0.029(2) -0.0009(16) 0.0121(16) 0.0057(16)
C3G 0.030(2) 0.0273(19) 0.0255(19) 0.0033(15) 0.0118(16) 0.0046(16)
C4G 0.0264(19) 0.0203(17) 0.0251(19) 0.0006(14) 0.0058(15) 0.0062(15)
C5G 0.0135(16) 0.0181(16) 0.0204(17) -0.0010(13) -0.0002(14) 0.0047(13)
C6G 0.0183(17) 0.0184(16) 0.0165(17) 0.0015(14) -0.0036(14) 0.0097(14)
C7G 0.0202(18) 0.0219(17) 0.0169(17) -0.0009(13) 0.0029(14) 0.0079(14)
C8G 0.0193(18) 0.0170(16) 0.0197(17) 0.0001(13) 0.0023(14) 0.0057(14)
C9G 0.0215(18) 0.0170(16) 0.0173(17) 0.0000(13) 0.0042(14) 0.0061(14)
C10G 0.040(2) 0.0222(18) 0.036(2) 0.0063(16) 0.0131(18) 0.0070(16)
C11G 0.028(2) 0.035(2) 0.036(2) 0.0052(17) 0.0064(17) 0.0179(17)
C12G 0.0186(18) 0.0190(17) 0.0245(18) -0.0010(14) -0.0007(15) 0.0073(14)
C13G 0.0209(18) 0.0152(16) 0.0219(19) -0.0029(14) 0.0012(15) 0.0017(14)
C14G 0.027(2) 0.034(2) 0.033(2) 0.0054(16) 0.0133(17) 0.0057(17)
C15G 0.030(2) 0.032(2) 0.040(2) -0.0087(17) 0.0020(18) 0.0065(17)
C16G 0.090(3) 0.030(2) 0.028(2) 0.0032(17) 0.009(2) 0.019(2)
C17G 0.0265(19) 0.0223(18) 0.030(2) -0.0081(15) 0.0095(16) 0.0048(15)
C18G 0.036(2) 0.052(3) 0.076(3) -0.025(2) 0.026(2) 0.004(2)
C19G 0.041(2) 0.043(2) 0.039(2) -0.0016(19) -0.0107(19) 0.0147(19)
C20G 0.033(2) 0.030(2) 0.039(2) -0.0091(17) 0.0045(18) 0.0043(17)
Si1J 0.0406(6) 0.0288(5) 0.0265(5) 0.0075(4) 0.0089(5) 0.0175(5)
O1J 0.0322(14) 0.0286(13) 0.0300(13) 0.0125(10) 0.0112(11) 0.0144(11)
O2J 0.0411(15) 0.0245(13) 0.0304(14) 0.0080(11) 0.0148(12) 0.0144(11)
O3J 0.0455(15) 0.0293(13) 0.0333(14) 0.0088(11) 0.0200(12) 0.0263(12)
O4J 0.0390(15) 0.0335(14) 0.0244(14) -0.0071(11) 0.0063(12) 0.0124(12)
O5J 0.0343(15) 0.0239(13) 0.0389(15) 0.0021(11) 0.0072(12) 0.0043(11)
C1J 0.0247(19) 0.0226(18) 0.0283(19) 0.0071(15) 0.0074(16) 0.0092(15)
C2J 0.034(2) 0.0284(19) 0.045(2) 0.0111(17) 0.0174(19) 0.0217(17)
C3J 0.033(2) 0.0269(19) 0.046(2) 0.0040(17) 0.0181(18) 0.0183(17)
C4J 0.029(2) 0.0209(17) 0.033(2) 0.0070(15) 0.0175(17) 0.0123(15)
C5J 0.0234(18) 0.0187(17) 0.0235(18) -0.0002(14) 0.0055(15) 0.0081(14)
C6J 0.0254(19) 0.0196(17) 0.0188(18) -0.0034(14) 0.0011(15) 0.0058(15)
C7J 0.030(2) 0.0220(17) 0.0269(19) 0.0075(14) 0.0123(16) 0.0178(15)
C8J 0.029(2) 0.0231(18) 0.0287(19) 0.0043(15) 0.0115(16) 0.0129(16)
C9J 0.0235(18) 0.0203(17) 0.0219(18) 0.0038(14) 0.0069(15) 0.0113(14)
C10J 0.043(2) 0.031(2) 0.029(2) -0.0043(16) 0.0137(18) 0.0128(17)
C11J 0.028(2) 0.042(2) 0.038(2) 0.0070(18) 0.0040(17) 0.0131(17)
C12J 0.0220(19) 0.0304(19) 0.029(2) 0.0076(15) 0.0088(16) 0.0118(16)
C13J 0.0248(19) 0.0228(19) 0.0285(19) 0.0082(15) 0.0137(16) 0.0064(15)
C14J 0.064(3) 0.045(2) 0.045(2) 0.0125(19) 0.033(2) 0.038(2)
C15J 0.034(2) 0.046(2) 0.045(2) 0.0179(19) -0.0014(19) 0.0132(19)
C16J 0.115(4) 0.053(3) 0.044(3) 0.001(2) 0.018(3) 0.033(3)
C17J 0.028(2) 0.053(2) 0.049(3) 0.029(2) 0.0112(19) 0.0180(19)
C18J 0.041(3) 0.135(5) 0.135(5) 0.101(4) 0.036(3) 0.048(3)
C19J 0.070(4) 0.065(3) 0.113(5) -0.011(3) 0.023(3) -0.025(3)
C20J 0.046(3) 0.118(4) 0.083(4) 0.078(3) 0.021(3) 0.025(3)

loop_
_atom_type_symbol
_atom_type_description
_atom_type_scat_dispersion_real
_atom_type_scat_dispersion_imag
_atom_type_scat_source
C C 0.0033 0.0016 'International Tables Vol C Tables 4.2.6.8 and 6.1.1.4'
H H 0.0000 0.0000 'International Tables Vol C Tables 4.2.6.8 and 6.1.1.4'
O O 0.0106 0.0060 'International Tables Vol C Tables 4.2.6.8 and 6.1.1.4'
Si Si 0.0817 0.0704 'International Tables Vol C Tables 4.2.6.8 and 6.1.1.4'

loop_
_geom_angle_atom_site_label_1
_geom_angle_atom_site_label_2
_geom_angle_atom_site_label_3
_geom_angle
O1A Si1A C16A 109.53(13)
O1A Si1A C15A 109.89(14)
C16A Si1A C15A 110.09(16)
O1A Si1A C17A 102.62(13)
C16A Si1A C17A 111.72(15)
C15A Si1A C17A 112.75(16)
C1A O1A Si1A 127.99(19)
C7A O3A C14A 115.8(2)
C8A O4A H4A 108.6
O1A C1A C2A 111.1(2)
O1A C1A C9A 108.3(2)
C2A C1A C9A 109.7(2)
O1A C1A H1A 109.3
C2A C1A H1A 109.3
C9A C1A H1A 109.3
C3A C2A C1A 125.6(3)
C3A C2A H2A 117.2
C1A C2A H2A 117.2
C2A C3A C4A 125.3(3)
C2A C3A H3A 117.3
C4A C3A H3A 117.3
C3A C4A C10A 110.7(3)
C3A C4A C5A 108.8(3)
C10A C4A C5A 116.0(3)
C3A C4A H4A1 107.0
C10A C4A H4A1 107.0
C5A C4A H4A1 107.0
C6A C5A C4A 121.3(3)
C6A C5A C9A 101.9(2)
C4A C5A C9A 116.0(2)
C6A C5A H5A 105.4
C4A C5A H5A 105.4
C9A C5A H5A 105.4
O2A C6A C5A 128.2(3)
O2A C6A C7A 125.6(3)
C5A C6A C7A 106.1(2)
O3A C7A C6A 108.3(2)
O3A C7A C12A 117.9(2)
C6A C7A C12A 107.9(2)
O3A C7A C8A 119.5(2)
C6A C7A C8A 102.2(2)
C12A C7A C8A 99.5(2)
O4A C8A C9A 112.4(2)
O4A C8A C7A 114.2(2)
C9A C8A C7A 94.5(2)
O4A C8A H8A 111.6
C9A C8A H8A 111.6
C7A C8A H8A 111.6
C1A C9A C13A 116.6(3)
C1A C9A C8A 119.4(2)
C13A C9A C8A 99.7(2)
C1A C9A C5A 110.7(2)
C13A C9A C5A 107.5(2)
C8A C9A C5A 101.2(2)
C4A C10A H10A 109.5
C4A C10A H10B 109.5
H10A C10A H10B 109.5
C4A C10A H10C 109.5
H10A C10A H10C 109.5
H10B C10A H10C 109.5
C12A C11A H11A 109.5
C12A C11A H11B 109.5
H11A C11A H11B 109.5
C12A C11A H11C 109.5
H11A C11A H11C 109.5
H11B C11A H11C 109.5
C11A C12A C13A 115.1(3)
C11A C12A C7A 119.0(3)
C13A C12A C7A 100.7(2)
C11A C12A H12A 107.1
C13A C12A H12A 107.1
C7A C12A H12A 107.1
O5A C13A C12A 125.0(3)
O5A C13A C9A 128.2(3)
C12A C13A C9A 106.8(3)
O3A C14A H14A 109.5
O3A C14A H14B 109.5
H14A C14A H14B 109.5
O3A C14A H14C 109.5
H14A C14A H14C 109.5
H14B C14A H14C 109.5
Si1A C15A H15A 109.5
Si1A C15A H15B 109.5
H15A C15A H15B 109.5
Si1A C15A H15C 109.5
H15A C15A H15C 109.5
H15B C15A H15C 109.5
Si1A C16A H16A 109.5
Si1A C16A H16B 109.5
H16A C16A H16B 109.5
Si1A C16A H16C 109.5
H16A C16A H16C 109.5
H16B C16A H16C 109.5
C20A C17A C18A 108.8(3)
C20A C17A C19A 109.3(3)
C18A C17A C19A 108.1(3)
C20A C17A Si1A 111.3(2)
C18A C17A Si1A 109.6(2)
C19A C17A Si1A 109.7(2)
C17A C18A H18A 109.5
C17A C18A H18B 109.5
H18A C18A H18B 109.5
C17A C18A H18C 109.5
H18A C18A H18C 109.5
H18B C18A H18C 109.5
C17A C19A H19A 109.5
C17A C19A H19B 109.5
H19A C19A H19B 109.5
C17A C19A H19C 109.5
H19A C19A H19C 109.5
H19B C19A H19C 109.5
C17A C20A H20A 109.5
C17A C20A H20B 109.5
H20A C20A H20B 109.5
C17A C20A H20C 109.5
H20A C20A H20C 109.5
H20B C20A H20C 109.5
O1B Si1B C15B 110.27(14)
O1B Si1B C16B 112.61(15)
C15B Si1B C16B 108.31(19)
O1B Si1B C17B 102.72(13)
C15B Si1B C17B 112.44(16)
C16B Si1B C17B 110.49(16)
C1B O1B Si1B 128.8(2)
C7B O3B C14B 114.8(2)
C8B O4B H4B 109.5
O1B C1B C2B 113.1(3)
O1B C1B C9B 108.7(3)
C2B C1B C9B 108.7(3)
O1B C1B H1B 108.8
C2B C1B H1B 108.8
C9B C1B H1B 108.8
C3B C2B C1B 125.5(3)
C3B C2B H2B 117.3
C1B C2B H2B 117.3
C2B C3B C4B 126.0(3)
C2B C3B H3B 117.0
C4B C3B H3B 117.0
C3B C4B C10B 110.4(3)
C3B C4B C5B 108.5(3)
C10B C4B C5B 115.1(3)
C3B C4B H4B1 107.5
C10B C4B H4B1 107.5
C5B C4B H4B1 107.5
C6B C5B C4B 121.4(2)
C6B C5B C9B 102.7(2)
C4B C5B C9B 116.0(3)
C6B C5B H5B 105.1
C4B C5B H5B 105.1
C9B C5B H5B 105.1
O2B C6B C5B 128.0(3)
O2B C6B C7B 126.5(3)
C5B C6B C7B 105.5(2)
O3B C7B C6B 109.6(2)
O3B C7B C12B 116.3(2)
C6B C7B C12B 106.7(2)
O3B C7B C8B 119.5(3)
C6B C7B C8B 101.8(2)
C12B C7B C8B 101.4(2)
O4B C8B C7B 114.0(2)
O4B C8B C9B 110.3(3)
C7B C8B C9B 94.3(2)
O4B C8B H8B 112.3
C7B C8B H8B 112.3
C9B C8B H8B 112.3
C1B C9B C13B 116.7(3)
C1B C9B C8B 120.0(3)
C13B C9B C8B 100.9(2)
C1B C9B C5B 110.9(2)
C13B C9B C5B 106.0(2)
C8B C9B C5B 100.2(2)
C4B C10B H10D 109.5
C4B C10B H10E 109.5
H10D C10B H10E 109.5
C4B C10B H10F 109.5
H10D C10B H10F 109.5
H10E C10B H10F 109.5
C12B C11B H11D 109.5
C12B C11B H11E 109.5
H11D C11B H11E 109.5
C12B C11B H11F 109.5
H11D C11B H11F 109.5
H11E C11B H11F 109.5
C11B C12B C13B 114.8(3)
C11B C12B C7B 117.2(2)
C13B C12B C7B 101.1(2)
C11B C12B H12B 107.7
C13B C12B H12B 107.7
C7B C12B H12B 107.7
O5B C13B C9B 127.9(3)
O5B C13B C12B 125.3(3)
C9B C13B C12B 106.8(3)
O3B C14B H14D 109.5
O3B C14B H14E 109.5
H14D C14B H14E 109.5
O3B C14B H14F 109.5
H14D C14B H14F 109.5
H14E C14B H14F 109.5
Si1B C15B H15D 109.5
Si1B C15B H15E 109.5
H15D C15B H15E 109.5
Si1B C15B H15F 109.5
H15D C15B H15F 109.5
H15E C15B H15F 109.5
Si1B C16B H16D 109.5
Si1B C16B H16E 109.5
H16D C16B H16E 109.5
Si1B C16B H16F 109.5
H16D C16B H16F 109.5
H16E C16B H16F 109.5
C18B C17B C20B 108.8(3)
C18B C17B C19B 108.7(3)
C20B C17B C19B 109.3(3)
C18B C17B Si1B 109.5(2)
C20B C17B Si1B 109.4(2)
C19B C17B Si1B 111.1(2)
C17B C18B H18D 109.5
C17B C18B H18E 109.5
H18D C18B H18E 109.5
C17B C18B H18F 109.5
H18D C18B H18F 109.5
H18E C18B H18F 109.5
C17B C19B H19D 109.5
C17B C19B H19E 109.5
H19D C19B H19E 109.5
C17B C19B H19F 109.5
H19D C19B H19F 109.5
H19E C19B H19F 109.5
C17B C20B H20D 109.5
C17B C20B H20E 109.5
H20D C20B H20E 109.5
C17B C20B H20F 109.5
H20D C20B H20F 109.5
H20E C20B H20F 109.5
O1C Si1C C15C 111.37(13)
O1C Si1C C16C 109.07(13)
C15C Si1C C16C 109.52(16)
O1C Si1C C17C 104.54(13)
C15C Si1C C17C 111.26(15)
C16C Si1C C17C 110.98(15)
C1C O1C Si1C 123.76(18)
C7C O3C C14C 115.5(2)
C8C O4C H4C 109.5
O1C C1C C2C 112.8(2)
O1C C1C C9C 110.0(2)
C2C C1C C9C 108.4(2)
O1C C1C H1C 108.5
C2C C1C H1C 108.5
C9C C1C H1C 108.5
C3C C2C C1C 124.6(3)
C3C C2C H2C 117.7
C1C C2C H2C 117.7
C2C C3C C4C 125.9(3)
C2C C3C H3C 117.1
C4C C3C H3C 117.1
C3C C4C C10C 110.1(3)
C3C C4C C5C 109.0(2)
C10C C4C C5C 115.9(3)
C3C C4C H4C1 107.1
C10C C4C H4C1 107.1
C5C C4C H4C1 107.1
C6C C5C C4C 121.2(2)
C6C C5C C9C 101.8(2)
C4C C5C C9C 116.2(2)
C6C C5C H5C 105.4
C4C C5C H5C 105.4
C9C C5C H5C 105.4
O2C C6C C5C 128.0(3)
O2C C6C C7C 125.8(3)
C5C C6C C7C 106.1(2)
O3C C7C C6C 108.6(2)
O3C C7C C8C 119.9(2)
C6C C7C C8C 101.6(2)
O3C C7C C12C 117.3(3)
C6C C7C C12C 106.9(2)
C8C C7C C12C 100.9(2)
O4C C8C C7C 114.1(2)
O4C C8C C9C 111.7(2)
C7C C8C C9C 94.7(2)
O4C C8C H8C 111.8
C7C C8C H8C 111.8
C9C C8C H8C 111.8
C1C C9C C13C 116.4(2)
C1C C9C C8C 121.2(2)
C13C C9C C8C 100.0(2)
C1C C9C C5C 109.3(2)
C13C C9C C5C 107.6(2)
C8C C9C C5C 100.6(2)
C4C C10C H10G 109.5
C4C C10C H10H 109.5
H10G C10C H10H 109.5
C4C C10C H10I 109.5
H10G C10C H10I 109.5
H10H C10C H10I 109.5
C12C C11C H11G 109.5
C12C C11C H11H 109.5
H11G C11C H11H 109.5
C12C C11C H11I 109.5
H11G C11C H11I 109.5
H11H C11C H11I 109.5
C11C C12C C13C 114.6(3)
C11C C12C C7C 117.9(2)
C13C C12C C7C 101.1(2)
C11C C12C H12C 107.5
C13C C12C H12C 107.5
C7C C12C H12C 107.5
O5C C13C C9C 128.0(3)
O5C C13C C12C 125.1(3)
C9C C13C C12C 107.0(3)
O3C C14C H14G 109.5
O3C C14C H14H 109.5
H14G C14C H14H 109.5
O3C C14C H14I 109.5
H14G C14C H14I 109.5
H14H C14C H14I 109.5
Si1C C15C H15G 109.5
Si1C C15C H15H 109.5
H15G C15C H15H 109.5
Si1C C15C H15I 109.5
H15G C15C H15I 109.5
H15H C15C H15I 109.5
Si1C C16C H16G 109.5
Si1C C16C H16H 109.5
H16G C16C H16H 109.5
Si1C C16C H16I 109.5
H16G C16C H16I 109.5
H16H C16C H16I 109.5
C20C C17C C18C 109.1(3)
C20C C17C C19C 109.2(3)
C18C C17C C19C 109.1(3)
C20C C17C Si1C 109.5(2)
C18C C17C Si1C 110.6(2)
C19C C17C Si1C 109.4(2)
C17C C18C H18G 109.5
C17C C18C H18H 109.5
H18G C18C H18H 109.5
C17C C18C H18I 109.5
H18G C18C H18I 109.5
H18H C18C H18I 109.5
C17C C19C H19G 109.5
C17C C19C H19H 109.5
H19G C19C H19H 109.5
C17C C19C H19I 109.5
H19G C19C H19I 109.5
H19H C19C H19I 109.5
C17C C20C H20G 109.5
C17C C20C H20H 109.5
H20G C20C H20H 109.5
C17C C20C H20I 109.5
H20G C20C H20I 109.5
H20H C20C H20I 109.5
O1D Si1D C15D 111.17(14)
O1D Si1D C16D 108.80(14)
C15D Si1D C16D 110.21(18)
O1D Si1D C17D 103.89(13)
C15D Si1D C17D 112.23(17)
C16D Si1D C17D 110.35(15)
C1D O1D Si1D 125.48(19)
C7D O3D C14D 115.2(2)
C8D O4D H4D 109.5
O1D C1D C2D 111.8(2)
O1D C1D C9D 109.8(2)
C2D C1D C9D 109.2(2)
O1D C1D H1D 108.7
C2D C1D H1D 108.7
C9D C1D H1D 108.7
C3D C2D C1D 123.8(3)
C3D C2D H2D 118.1
C1D C2D H2D 118.1
C2D C3D C4D 126.5(3)
C2D C3D H3D 116.8
C4D C3D H3D 116.8
C3D C4D C10D 111.2(3)
C3D C4D C5D 109.0(3)
C10D C4D C5D 115.3(3)
C3D C4D H4D1 107.0
C10D C4D H4D1 107.0
C5D C4D H4D1 107.0
C6D C5D C4D 121.8(3)
C6D C5D C9D 102.1(2)
C4D C5D C9D 115.5(2)
C6D C5D H5D 105.3
C4D C5D H5D 105.3
C9D C5D H5D 105.3
O2D C6D C5D 128.5(3)
O2D C6D C7D 125.5(3)
C5D C6D C7D 106.0(3)
O3D C7D C6D 109.0(2)
O3D C7D C12D 116.7(2)
C6D C7D C12D 106.2(2)
O3D C7D C8D 120.3(2)
C6D C7D C8D 101.3(2)
C12D C7D C8D 101.6(2)
O4D C8D C9D 110.7(2)
O4D C8D C7D 114.3(2)
C9D C8D C7D 94.5(2)
O4D C8D H8D 112.0
C9D C8D H8D 112.0
C7D C8D H8D 112.0
C1D C9D C13D 116.9(2)
C1D C9D C8D 119.7(2)
C13D C9D C8D 101.3(2)
C1D C9D C5D 110.4(2)
C13D C9D C5D 106.2(2)
C8D C9D C5D 100.2(2)
C4D C10D H10J 109.5
C4D C10D H10K 109.5
H10J C10D H10K 109.5
C4D C10D H10L 109.5
H10J C10D H10L 109.5
H10K C10D H10L 109.5
C12D C11D H11J 109.5
C12D C11D H11K 109.5
H11J C11D H11K 109.5
C12D C11D H11L 109.5
H11J C11D H11L 109.5
H11K C11D H11L 109.5
C11D C12D C13D 114.9(3)
C11D C12D C7D 117.7(3)
C13D C12D C7D 101.5(2)
C11D C12D H12D 107.4
C13D C12D H12D 107.4
C7D C12D H12D 107.4
O5D C13D C9D 128.1(3)
O5D C13D C12D 125.6(3)
C9D C13D C12D 106.3(2)
O3D C14D H14J 109.5
O3D C14D H14K 109.5
H14J C14D H14K 109.5
O3D C14D H14L 109.5
H14J C14D H14L 109.5
H14K C14D H14L 109.5
Si1D C15D H15J 109.5
Si1D C15D H15K 109.5
H15J C15D H15K 109.5
Si1D C15D H15L 109.5
H15J C15D H15L 109.5
H15K C15D H15L 109.5
Si1D C16D H16J 109.5
Si1D C16D H16K 109.5
H16J C16D H16K 109.5
Si1D C16D H16L 109.5
H16J C16D H16L 109.5
H16K C16D H16L 109.5
C20D C17D C18D 108.0(3)
C20D C17D C19D 109.5(3)
C18D C17D C19D 108.3(3)
C20D C17D Si1D 111.3(2)
C18D C17D Si1D 109.9(2)
C19D C17D Si1D 109.9(2)
C17D C18D H18J 109.5
C17D C18D H18K 109.5
H18J C18D H18K 109.5
C17D C18D H18L 109.5
H18J C18D H18L 109.5
H18K C18D H18L 109.5
C17D C19D H19J 109.5
C17D C19D H19K 109.5
H19J C19D H19K 109.5
C17D C19D H19L 109.5
H19J C19D H19L 109.5
H19K C19D H19L 109.5
C17D C20D H20J 109.5
C17D C20D H20K 109.5
H20J C20D H20K 109.5
C17D C20D H20L 109.5
H20J C20D H20L 109.5
H20K C20D H20L 109.5
O1E Si1E C15E 111.20(15)
O1E Si1E C16E 109.39(14)
C15E Si1E C16E 109.23(17)
O1E Si1E C17E 103.38(14)
C15E Si1E C17E 111.89(16)
C16E Si1E C17E 111.65(17)
C1E O1E Si1E 127.00(19)
C7E O3E C14E 115.5(2)
C8E O4E H4E 109.5
O1E C1E C9E 109.4(2)
O1E C1E C2E 112.1(2)
C9E C1E C2E 109.7(3)
O1E C1E H1E 108.5
C9E C1E H1E 108.5
C2E C1E H1E 108.5
C3E C2E C1E 124.7(3)
C3E C2E H2E 117.7
C1E C2E H2E 117.7
C2E C3E C4E 126.1(3)
C2E C3E H3E 116.9
C4E C3E H3E 116.9
C3E C4E C10E 111.0(3)
C3E C4E C5E 109.0(3)
C10E C4E C5E 115.5(3)
C3E C4E H4E1 107.0
C10E C4E H4E1 107.0
C5E C4E H4E1 107.0
C6E C5E C4E 121.8(3)
C6E C5E C9E 101.8(2)
C4E C5E C9E 115.8(2)
C6E C5E H5E 105.4
C4E C5E H5E 105.4
C9E C5E H5E 105.4
O2E C6E C5E 128.1(3)
O2E C6E C7E 125.5(3)
C5E C6E C7E 106.4(2)
O3E C7E C6E 108.2(2)
O3E C7E C12E 117.6(2)
C6E C7E C12E 106.9(2)
O3E C7E C8E 120.4(2)
C6E C7E C8E 101.5(2)
C12E C7E C8E 100.6(2)
O4E C8E C7E 114.9(2)
O4E C8E C9E 110.3(2)
C7E C8E C9E 94.9(2)
O4E C8E H8E 111.8
C7E C8E H8E 111.8
C9E C8E H8E 111.8
C1E C9E C13E 116.6(2)
C1E C9E C8E 120.5(2)
C13E C9E C8E 100.7(2)
C1E C9E C5E 110.5(2)
C13E C9E C5E 106.5(2)
C8E C9E C5E 99.9(2)
C4E C10E H10M 109.5
C4E C10E H10N 109.5
H10M C10E H10N 109.5
C4E C10E H10O 109.5
H10M C10E H10O 109.5
H10N C10E H10O 109.5
C12E C11E H11M 109.5
C12E C11E H11N 109.5
H11M C11E H11N 109.5
C12E C11E H11O 109.5
H11M C11E H11O 109.5
H11N C11E H11O 109.5
C11E C12E C13E 114.9(2)
C11E C12E C7E 117.9(2)
C13E C12E C7E 101.2(2)
C11E C12E H12E 107.4
C13E C12E H12E 107.4
C7E C12E H12E 107.4
O5E C13E C9E 127.9(3)
O5E C13E C12E 125.2(3)
C9E C13E C12E 106.8(2)
O3E C14E H14M 109.5
O3E C14E H14N 109.5
H14M C14E H14N 109.5
O3E C14E H14O 109.5
H14M C14E H14O 109.5
H14N C14E H14O 109.5
Si1E C15E H15M 109.5
Si1E C15E H15N 109.5
H15M C15E H15N 109.5
Si1E C15E H15O 109.5
H15M C15E H15O 109.5
H15N C15E H15O 109.5
Si1E C16E H16M 109.5
Si1E C16E H16N 109.5
H16M C16E H16N 109.5
Si1E C16E H16O 109.5
H16M C16E H16O 109.5
H16N C16E H16O 109.5
C20E C17E C19E 109.4(3)
C20E C17E C18E 109.2(3)
C19E C17E C18E 108.4(3)
C20E C17E Si1E 111.1(2)
C19E C17E Si1E 109.3(3)
C18E C17E Si1E 109.4(2)
C17E C18E H18M 109.5
C17E C18E H18N 109.5
H18M C18E H18N 109.5
C17E C18E H18O 109.5
H18M C18E H18O 109.5
H18N C18E H18O 109.5
C17E C19E H19M 109.5
C17E C19E H19N 109.5
H19M C19E H19N 109.5
C17E C19E H19O 109.5
H19M C19E H19O 109.5
H19N C19E H19O 109.5
C17E C20E H20M 109.5
C17E C20E H20N 109.5
H20M C20E H20N 109.5
C17E C20E H20O 109.5
H20M C20E H20O 109.5
H20N C20E H20O 109.5
O1F Si1F C15F 108.64(14)
O1F Si1F C16F 111.74(14)
C15F Si1F C16F 109.16(18)
O1F Si1F C17F 104.09(13)
C15F Si1F C17F 111.73(16)
C16F Si1F C17F 111.40(16)
C1F O1F Si1F 123.56(19)
C7F O3F C14F 116.5(2)
C8F O4F H4F 109.5
O1F C1F C2F 111.8(2)
O1F C1F C9F 110.0(2)
C2F C1F C9F 109.4(3)
O1F C1F H1F 108.5
C2F C1F H1F 108.5
C9F C1F H1F 108.5
C3F C2F C1F 124.8(3)
C3F C2F H2F 117.6
C1F C2F H2F 117.6
C2F C3F C4F 125.4(3)
C2F C3F H3F 117.3
C4F C3F H3F 117.3
C3F C4F C10F 110.2(3)
C3F C4F C5F 109.4(3)
C10F C4F C5F 115.4(3)
C3F C4F H4F1 107.1
C10F C4F H4F1 107.1
C5F C4F H4F1 107.1
C6F C5F C4F 120.9(3)
C6F C5F C9F 102.1(2)
C4F C5F C9F 116.1(2)
C6F C5F H5F 105.5
C4F C5F H5F 105.5
C9F C5F H5F 105.5
O2F C6F C5F 127.4(3)
O2F C6F C7F 125.9(3)
C5F C6F C7F 106.6(3)
O3F C7F C6F 108.4(2)
O3F C7F C12F 117.0(2)
C6F C7F C12F 107.3(2)
O3F C7F C8F 120.4(2)
C6F C7F C8F 102.3(2)
C12F C7F C8F 99.8(2)
O4F C8F C7F 113.9(2)
O4F C8F C9F 112.1(2)
C7F C8F C9F 94.3(2)
O4F C8F H8F 111.8
C7F C8F H8F 111.8
C9F C8F H8F 111.8
C1F C9F C13F 117.0(3)
C1F C9F C8F 120.8(2)
C13F C9F C8F 99.9(2)
C1F C9F C5F 110.0(2)
C13F C9F C5F 106.5(2)
C8F C9F C5F 100.7(2)
C4F C10F H10P 109.5
C4F C10F H10Q 109.5
H10P C10F H10Q 109.5
C4F C10F H10R 109.5
H10P C10F H10R 109.5
H10Q C10F H10R 109.5
C12F C11F H11P 109.5
C12F C11F H11Q 109.5
H11P C11F H11Q 109.5
C12F C11F H11R 109.5
H11P C11F H11R 109.5
H11Q C11F H11R 109.5
C11F C12F C13F 114.6(3)
C11F C12F C7F 118.5(3)
C13F C12F C7F 101.3(2)
C11F C12F H12F 107.3
C13F C12F H12F 107.3
C7F C12F H12F 107.3
O5F C13F C12F 125.8(3)
O5F C13F C9F 127.7(3)
C12F C13F C9F 106.5(2)
O3F C14F H14P 109.5
O3F C14F H14Q 109.5
H14P C14F H14Q 109.5
O3F C14F H14R 109.5
H14P C14F H14R 109.5
H14Q C14F H14R 109.5
Si1F C15F H15P 109.5
Si1F C15F H15Q 109.5
H15P C15F H15Q 109.5
Si1F C15F H15R 109.5
H15P C15F H15R 109.5
H15Q C15F H15R 109.5
Si1F C16F H16P 109.5
Si1F C16F H16Q 109.5
H16P C16F H16Q 109.5
Si1F C16F H16R 109.5
H16P C16F H16R 109.5
H16Q C16F H16R 109.5
C20F C17F C19F 109.2(3)
C20F C17F C18F 108.9(3)
C19F C17F C18F 108.6(3)
C20F C17F Si1F 109.6(2)
C19F C17F Si1F 110.1(2)
C18F C17F Si1F 110.3(3)
C17F C18F H18P 109.5
C17F C18F H18Q 109.5
H18P C18F H18Q 109.5
C17F C18F H18R 109.5
H18P C18F H18R 109.5
H18Q C18F H18R 109.5
C17F C19F H19P 109.5
C17F C19F H19Q 109.5
H19P C19F H19Q 109.5
C17F C19F H19R 109.5
H19P C19F H19R 109.5
H19Q C19F H19R 109.5
C17F C20F H20P 109.5
C17F C20F H20Q 109.5
H20P C20F H20Q 109.5
C17F C20F H20R 109.5
H20P C20F H20R 109.5
H20Q C20F H20R 109.5
O1G Si1G C16G 109.48(14)
O1G Si1G C15G 110.15(14)
C16G Si1G C15G 108.39(18)
O1G Si1G C17G 104.85(13)
C16G Si1G C17G 112.26(17)
C15G Si1G C17G 111.67(15)
C1G O1G Si1G 124.83(19)
C7G O3G C14G 114.2(2)
C8G O4G H4G 109.5
O1G C1G C2G 111.1(3)
O1G C1G C9G 109.8(2)
C2G C1G C9G 109.8(2)
O1G C1G H1G 108.7
C2G C1G H1G 108.7
C9G C1G H1G 108.7
C3G C2G C1G 125.4(3)
C3G C2G H2G 117.3
C1G C2G H2G 117.3
C2G C3G C4G 125.9(3)
C2G C3G H3G 117.1
C4G C3G H3G 117.1
C3G C4G C10G 111.4(3)
C3G C4G C5G 108.3(2)
C10G C4G C5G 115.3(3)
C3G C4G H4G1 107.2
C10G C4G H4G1 107.2
C5G C4G H4G1 107.2
C6G C5G C4G 121.5(2)
C6G C5G C9G 102.0(2)
C4G C5G C9G 115.8(2)
C6G C5G H5G 105.3
C4G C5G H5G 105.3
C9G C5G H5G 105.3
O2G C6G C5G 127.8(3)
O2G C6G C7G 126.0(3)
C5G C6G C7G 106.2(2)
O3G C7G C6G 109.0(2)
O3G C7G C12G 117.0(2)
C6G C7G C12G 106.6(2)
O3G C7G C8G 120.4(2)
C6G C7G C8G 101.3(2)
C12G C7G C8G 100.7(2)
O4G C8G C9G 110.8(2)
O4G C8G C7G 114.5(2)
C9G C8G C7G 94.5(2)
O4G C8G H8G 112.0
C9G C8G H8G 112.0
C7G C8G H8G 112.0
C1G C9G C13G 116.7(3)
C1G C9G C8G 119.4(2)
C13G C9G C8G 101.3(2)
C1G C9G C5G 111.0(2)
C13G C9G C5G 106.6(2)
C8G C9G C5G 100.0(2)
C4G C10G H10S 109.5
C4G C10G H10T 109.5
H10S C10G H10T 109.5
C4G C10G H10U 109.5
H10S C10G H10U 109.5
H10T C10G H10U 109.5
C12G C11G H11S 109.5
C12G C11G H11T 109.5
H11S C11G H11T 109.5
C12G C11G H11U 109.5
H11S C11G H11U 109.5
H11T C11G H11U 109.5
C11G C12G C13G 114.8(3)
C11G C12G C7G 117.5(3)
C13G C12G C7G 101.5(2)
C11G C12G H12G 107.5
C13G C12G H12G 107.5
C7G C12G H12G 107.5
O5G C13G C9G 128.3(3)
O5G C13G C12G 125.2(3)
C9G C13G C12G 106.5(3)
O3G C14G H14S 109.5
O3G C14G H14T 109.5
H14S C14G H14T 109.5
O3G C14G H14U 109.5
H14S C14G H14U 109.5
H14T C14G H14U 109.5
Si1G C15G H15S 109.5
Si1G C15G H15T 109.5
H15S C15G H15T 109.5
Si1G C15G H15U 109.5
H15S C15G H15U 109.5
H15T C15G H15U 109.5
Si1G C16G H16S 109.5
Si1G C16G H16T 109.5
H16S C16G H16T 109.5
Si1G C16G H16U 109.5
H16S C16G H16U 109.5
H16T C16G H16U 109.5
C19G C17G C20G 109.1(3)
C19G C17G C18G 109.0(3)
C20G C17G C18G 108.3(3)
C19G C17G Si1G 110.1(2)
C20G C17G Si1G 109.9(2)
C18G C17G Si1G 110.3(2)
C17G C18G H18S 109.5
C17G C18G H18T 109.5
H18S C18G H18T 109.5
C17G C18G H18U 109.5
H18S C18G H18U 109.5
H18T C18G H18U 109.5
C17G C19G H19S 109.5
C17G C19G H19T 109.5
H19S C19G H19T 109.5
C17G C19G H19U 109.5
H19S C19G H19U 109.5
H19T C19G H19U 109.5
C17G C20G H20S 109.5
C17G C20G H20T 109.5
H20S C20G H20T 109.5
C17G C20G H20U 109.5
H20S C20G H20U 109.5
H20T C20G H20U 109.5
O1J Si1J C16J 107.84(16)
O1J Si1J C15J 110.84(15)
C16J Si1J C15J 108.3(2)
O1J Si1J C17J 104.16(15)
C16J Si1J C17J 113.3(2)
C15J Si1J C17J 112.24(17)
C1J O1J Si1J 126.2(2)
C7J O3J C14J 116.4(2)
C8J O4J H4J 109.5
O1J C1J C2J 110.3(2)
O1J C1J C9J 109.7(2)
C2J C1J C9J 110.2(3)
O1J C1J H1J 108.9
C2J C1J H1J 108.9
C9J C1J H1J 108.9
C3J C2J C1J 125.2(3)
C3J C2J H2J 117.4
C1J C2J H2J 117.4
C2J C3J C4J 126.1(3)
C2J C3J H3J 117.0
C4J C3J H3J 117.0
C3J C4J C5J 107.9(3)
C3J C4J C10J 110.8(3)
C5J C4J C10J 116.6(3)
C3J C4J H4J1 107.0
C5J C4J H4J1 107.0
C10J C4J H4J1 107.0
C6J C5J C4J 120.5(3)
C6J C5J C9J 102.1(2)
C4J C5J C9J 116.5(2)
C6J C5J H5J 105.5
C4J C5J H5J 105.5
C9J C5J H5J 105.5
O2J C6J C5J 127.8(3)
O2J C6J C7J 125.5(3)
C5J C6J C7J 106.6(3)
O3J C7J C6J 108.5(2)
O3J C7J C12J 117.0(3)
C6J C7J C12J 106.7(2)
O3J C7J C8J 120.8(3)
C6J C7J C8J 101.8(2)
C12J C7J C8J 100.3(2)
O4J C8J C7J 114.2(3)
O4J C8J C9J 111.6(3)
C7J C8J C9J 94.0(2)
O4J C8J H8J 112.0
C7J C8J H8J 112.0
C9J C8J H8J 112.0
C1J C9J C13J 116.7(3)
C1J C9J C5J 110.4(2)
C13J C9J C5J 107.0(2)
C1J C9J C8J 119.8(3)
C13J C9J C8J 100.9(2)
C5J C9J C8J 100.2(2)
C4J C10J H10V 109.5
C4J C10J H10W 109.5
H10V C10J H10W 109.5
C4J C10J H10$ 109.5
H10V C10J H10$ 109.5
H10W C10J H10$ 109.5
C12J C11J H11V 109.5
C12J C11J H11W 109.5
H11V C11J H11W 109.5
C12J C11J H11$ 109.5
H11V C11J H11$ 109.5
H11W C11J H11$ 109.5
C11J C12J C13J 114.8(3)
C11J C12J C7J 118.4(3)
C13J C12J C7J 101.1(2)
C11J C12J H12J 107.3
C13J C12J H12J 107.3
C7J C12J H12J 107.3
O5J C13J C9J 128.5(3)
O5J C13J C12J 124.8(3)
C9J C13J C12J 106.7(3)
O3J C14J H14V 109.5
O3J C14J H14W 109.5
H14V C14J H14W 109.5
O3J C14J H14$ 109.5
H14V C14J H14$ 109.5
H14W C14J H14$ 109.5
Si1J C15J H15V 109.5
Si1J C15J H15W 109.5
H15V C15J H15W 109.5
Si1J C15J H15$ 109.5
H15V C15J H15$ 109.5
H15W C15J H15$ 109.5
Si1J C16J H16V 109.5
Si1J C16J H16W 109.5
H16V C16J H16W 109.5
Si1J C16J H16$ 109.5
H16V C16J H16$ 109.5
H16W C16J H16$ 109.5
C20J C17J C18J 108.9(3)
C20J C17J C19J 107.9(4)
C18J C17J C19J 109.5(4)
C20J C17J Si1J 110.9(3)
C18J C17J Si1J 109.8(3)
C19J C17J Si1J 109.9(3)
C17J C18J H18V 109.5
C17J C18J H18W 109.5
H18V C18J H18W 109.5
C17J C18J H18$ 109.5
H18V C18J H18$ 109.5
H18W C18J H18$ 109.5
C17J C19J H19V 109.5
C17J C19J H19W 109.5
H19V C19J H19W 109.5
C17J C19J H19$ 109.5
H19V C19J H19$ 109.5
H19W C19J H19$ 109.5
C17J C20J H20V 109.5
C17J C20J H20W 109.5
H20V C20J H20W 109.5
C17J C20J H20$ 109.5
H20V C20J H20$ 109.5
H20W C20J H20$ 109.5

loop_
_geom_bond_atom_site_label_1
_geom_bond_atom_site_label_2
_geom_bond_distance
Si1A O1A 1.645(2)
Si1A C16A 1.854(3)
Si1A C15A 1.855(3)
Si1A C17A 1.869(3)
O1A C1A 1.420(3)
O2A C6A 1.206(3)
O3A C7A 1.406(3)
O3A C14A 1.423(4)
O4A C8A 1.408(3)
O4A H4A 0.8491
O5A C13A 1.200(4)
C1A C2A 1.498(4)
C1A C9A 1.515(4)
C1A H1A 1.0000
C2A C3A 1.320(4)
C2A H2A 0.9500
C3A C4A 1.511(4)
C3A H3A 0.9500
C4A C10A 1.523(5)
C4A C5A 1.527(4)
C4A H4A1 1.0000
C5A C6A 1.512(4)
C5A C9A 1.546(4)
C5A H5A 1.0000
C6A C7A 1.530(4)
C7A C12A 1.543(4)
C7A C8A 1.544(4)
C8A C9A 1.540(4)
C8A H8A 1.0000
C9A C13A 1.527(4)
C10A H10A 0.9800
C10A H10B 0.9800
C10A H10C 0.9800
C11A C12A 1.515(4)
C11A H11A 0.9800
C11A H11B 0.9800
C11A H11C 0.9800
C12A C13A 1.527(4)
C12A H12A 1.0000
C14A H14A 0.9800
C14A H14B 0.9800
C14A H14C 0.9800
C15A H15A 0.9800
C15A H15B 0.9800
C15A H15C 0.9800
C16A H16A 0.9800
C16A H16B 0.9800
C16A H16C 0.9800
C17A C20A 1.537(4)
C17A C18A 1.539(4)
C17A C19A 1.541(4)
C18A H18A 0.9800
C18A H18B 0.9800
C18A H18C 0.9800
C19A H19A 0.9800
C19A H19B 0.9800
C19A H19C 0.9800
C20A H20A 0.9800
C20A H20B 0.9800
C20A H20C 0.9800
Si1B O1B 1.651(2)
Si1B C15B 1.844(3)
Si1B C16B 1.857(4)
Si1B C17B 1.872(4)
O1B C1B 1.413(4)
O2B C6B 1.201(3)
O3B C7B 1.413(4)
O3B C14B 1.436(4)
O4B C8B 1.410(4)
O4B H4B 0.8400
O5B C13B 1.203(3)
C1B C2B 1.502(5)
C1B C9B 1.514(4)
C1B H1B 1.0000
C2B C3B 1.319(5)
C2B H2B 0.9500
C3B C4B 1.502(4)
C3B H3B 0.9500
C4B C10B 1.526(4)
C4B C5B 1.531(4)
C4B H4B1 1.0000
C5B C6B 1.514(4)
C5B C9B 1.549(4)
C5B H5B 1.0000
C6B C7B 1.526(4)
C7B C12B 1.538(4)
C7B C8B 1.544(4)
C8B C9B 1.548(4)
C8B H8B 1.0000
C9B C13B 1.524(4)
C10B H10D 0.9800
C10B H10E 0.9800
C10B H10F 0.9800
C11B C12B 1.524(4)
C11B H11D 0.9800
C11B H11E 0.9800
C11B H11F 0.9800
C12B C13B 1.525(4)
C12B H12B 1.0000
C14B H14D 0.9800
C14B H14E 0.9800
C14B H14F 0.9800
C15B H15D 0.9800
C15B H15E 0.9800
C15B H15F 0.9800
C16B H16D 0.9800
C16B H16E 0.9800
C16B H16F 0.9800
C17B C18B 1.531(4)
C17B C20B 1.535(4)
C17B C19B 1.536(4)
C18B H18D 0.9800
C18B H18E 0.9800
C18B H18F 0.9800
C19B H19D 0.9800
C19B H19E 0.9800
C19B H19F 0.9800
C20B H20D 0.9800
C20B H20E 0.9800
C20B H20F 0.9800
Si1C O1C 1.654(2)
Si1C C15C 1.852(3)
Si1C C16C 1.854(3)
Si1C C17C 1.879(3)
O1C C1C 1.422(3)
O2C C6C 1.207(3)
O3C C7C 1.408(3)
O3C C14C 1.435(4)
O4C C8C 1.412(3)
O4C H4C 0.8400
O5C C13C 1.204(3)
C1C C2C 1.506(4)
C1C C9C 1.510(4)
C1C H1C 1.0000
C2C C3C 1.321(4)
C2C H2C 0.9500
C3C C4C 1.501(4)
C3C H3C 0.9500
C4C C10C 1.532(4)
C4C C5C 1.538(4)
C4C H4C1 1.0000
C5C C6C 1.519(4)
C5C C9C 1.554(4)
C5C H5C 1.0000
C6C C7C 1.522(4)
C7C C8C 1.540(4)
C7C C12C 1.542(4)
C8C C9C 1.541(4)
C8C H8C 1.0000
C9C C13C 1.518(4)
C10C H10G 0.9800
C10C H10H 0.9800
C10C H10I 0.9800
C11C C12C 1.517(4)
C11C H11G 0.9800
C11C H11H 0.9800
C11C H11I 0.9800
C12C C13C 1.523(4)
C12C H12C 1.0000
C14C H14G 0.9800
C14C H14H 0.9800
C14C H14I 0.9800
C15C H15G 0.9800
C15C H15H 0.9800
C15C H15I 0.9800
C16C H16G 0.9800
C16C H16H 0.9800
C16C H16I 0.9800
C17C C20C 1.522(4)
C17C C18C 1.522(5)
C17C C19C 1.534(4)
C18C H18G 0.9800
C18C H18H 0.9800
C18C H18I 0.9800
C19C H19G 0.9800
C19C H19H 0.9800
C19C H19I 0.9800
C20C H20G 0.9800
C20C H20H 0.9800
C20C H20I 0.9800
Si1D O1D 1.652(2)
Si1D C15D 1.844(4)
Si1D C16D 1.861(3)
Si1D C17D 1.884(4)
O1D C1D 1.421(4)
O2D C6D 1.208(3)
O3D C7D 1.412(3)
O3D C14D 1.428(4)
O4D C8D 1.409(3)
O4D H4D 0.8400
O5D C13D 1.198(3)
C1D C2D 1.507(4)
C1D C9D 1.508(4)
C1D H1D 1.0000
C2D C3D 1.321(4)
C2D H2D 0.9500
C3D C4D 1.509(4)
C3D H3D 0.9500
C4D C10D 1.529(4)
C4D C5D 1.532(4)
C4D H4D1 1.0000
C5D C6D 1.510(4)
C5D C9D 1.550(4)
C5D H5D 1.0000
C6D C7D 1.528(4)
C7D C12D 1.531(4)
C7D C8D 1.540(4)
C8D C9D 1.540(4)
C8D H8D 1.0000
C9D C13D 1.524(4)
C10D H10J 0.9800
C10D H10K 0.9800
C10D H10L 0.9800
C11D C12D 1.520(4)
C11D H11J 0.9800
C11D H11K 0.9800
C11D H11L 0.9800
C12D C13D 1.525(4)
C12D H12D 1.0000
C14D H14J 0.9800
C14D H14K 0.9800
C14D H14L 0.9800
C15D H15J 0.9800
C15D H15K 0.9800
C15D H15L 0.9800
C16D H16J 0.9800
C16D H16K 0.9800
C16D H16L 0.9800
C17D C20D 1.529(4)
C17D C18D 1.531(5)
C17D C19D 1.534(4)
C18D H18J 0.9800
C18D H18K 0.9800
C18D H18L 0.9800
C19D H19J 0.9800
C19D H19K 0.9800
C19D H19L 0.9800
C20D H20J 0.9800
C20D H20K 0.9800
C20D H20L 0.9800
Si1E O1E 1.641(2)
Si1E C15E 1.847(3)
Si1E C16E 1.857(3)
Si1E C17E 1.870(4)
O1E C1E 1.422(3)
O2E C6E 1.203(3)
O3E C7E 1.401(3)
O3E C14E 1.426(3)
O4E C8E 1.411(3)
O4E H4E 0.8400
O5E C13E 1.208(3)
C1E C9E 1.498(4)
C1E C2E 1.507(4)
C1E H1E 1.0000
C2E C3E 1.314(4)
C2E H2E 0.9500
C3E C4E 1.500(4)
C3E H3E 0.9500
C4E C10E 1.531(4)
C4E C5E 1.532(4)
C4E H4E1 1.0000
C5E C6E 1.514(4)
C5E C9E 1.558(4)
C5E H5E 1.0000
C6E C7E 1.525(4)
C7E C12E 1.539(4)
C7E C8E 1.541(4)
C8E C9E 1.542(4)
C8E H8E 1.0000
C9E C13E 1.523(4)
C10E H10M 0.9800
C10E H10N 0.9800
C10E H10O 0.9800
C11E C12E 1.515(4)
C11E H11M 0.9800
C11E H11N 0.9800
C11E H11O 0.9800
C12E C13E 1.524(4)
C12E H12E 1.0000
C14E H14M 0.9800
C14E H14N 0.9800
C14E H14O 0.9800
C15E H15M 0.9800
C15E H15N 0.9800
C15E H15O 0.9800
C16E H16M 0.9800
C16E H16N 0.9800
C16E H16O 0.9800
C17E C20E 1.532(5)
C17E C19E 1.532(5)
C17E C18E 1.532(5)
C18E H18M 0.9800
C18E H18N 0.9800
C18E H18O 0.9800
C19E H19M 0.9800
C19E H19N 0.9800
C19E H19O 0.9800
C20E H20M 0.9800
C20E H20N 0.9800
C20E H20O 0.9800
Si1F O1F 1.655(2)
Si1F C15F 1.854(3)
Si1F C16F 1.857(3)
Si1F C17F 1.880(4)
O1F C1F 1.422(4)
O2F C6F 1.211(3)
O3F C7F 1.413(3)
O3F C14F 1.426(4)
O4F C8F 1.408(3)
O4F H4F 0.8400
O5F C13F 1.199(3)
C1F C2F 1.507(4)
C1F C9F 1.511(4)
C1F H1F 1.0000
C2F C3F 1.323(4)
C2F H2F 0.9500
C3F C4F 1.504(4)
C3F H3F 0.9500
C4F C10F 1.526(5)
C4F C5F 1.528(4)
C4F H4F1 1.0000
C5F C6F 1.504(4)
C5F C9F 1.549(4)
C5F H5F 1.0000
C6F C7F 1.512(4)
C7F C12F 1.536(4)
C7F C8F 1.548(4)
C8F C9F 1.548(4)
C8F H8F 1.0000
C9F C13F 1.531(4)
C10F H10P 0.9800
C10F H10Q 0.9800
C10F H10R 0.9800
C11F C12F 1.522(4)
C11F H11P 0.9800
C11F H11Q 0.9800
C11F H11R 0.9800
C12F C13F 1.527(4)
C12F H12F 1.0000
C14F H14P 0.9800
C14F H14Q 0.9800
C14F H14R 0.9800
C15F H15P 0.9800
C15F H15Q 0.9800
C15F H15R 0.9800
C16F H16P 0.9800
C16F H16Q 0.9800
C16F H16R 0.9800
C17F C20F 1.521(5)
C17F C19F 1.530(5)
C17F C18F 1.535(5)
C18F H18P 0.9800
C18F H18Q 0.9800
C18F H18R 0.9800
C19F H19P 0.9800
C19F H19Q 0.9800
C19F H19R 0.9800
C20F H20P 0.9800
C20F H20Q 0.9800
C20F H20R 0.9800
Si1G O1G 1.649(2)
Si1G C16G 1.846(4)
Si1G C15G 1.853(3)
Si1G C17G 1.865(3)
O1G C1G 1.425(4)
O2G C6G 1.207(3)
O3G C7G 1.408(3)
O3G C14G 1.427(4)
O4G C8G 1.404(3)
O4G H4G 0.8400
O5G C13G 1.203(3)
C1G C2G 1.494(4)
C1G C9G 1.510(4)
C1G H1G 1.0000
C2G C3G 1.324(4)
C2G H2G 0.9500
C3G C4G 1.505(4)
C3G H3G 0.9500
C4G C10G 1.532(4)
C4G C5G 1.534(4)
C4G H4G1 1.0000
C5G C6G 1.515(4)
C5G C9G 1.549(4)
C5G H5G 1.0000
C6G C7G 1.524(4)
C7G C12G 1.538(4)
C7G C8G 1.549(4)
C8G C9G 1.544(4)
C8G H8G 1.0000
C9G C13G 1.523(4)
C10G H10S 0.9800
C10G H10T 0.9800
C10G H10U 0.9800
C11G C12G 1.522(4)
C11G H11S 0.9800
C11G H11T 0.9800
C11G H11U 0.9800
C12G C13G 1.526(4)
C12G H12G 1.0000
C14G H14S 0.9800
C14G H14T 0.9800
C14G H14U 0.9800
C15G H15S 0.9800
C15G H15T 0.9800
C15G H15U 0.9800
C16G H16S 0.9800
C16G H16T 0.9800
C16G H16U 0.9800
C17G C19G 1.524(5)
C17G C20G 1.530(4)
C17G C18G 1.538(4)
C18G H18S 0.9800
C18G H18T 0.9800
C18G H18U 0.9800
C19G H19S 0.9800
C19G H19T 0.9800
C19G H19U 0.9800
C20G H20S 0.9800
C20G H20T 0.9800
C20G H20U 0.9800
Si1J O1J 1.643(2)
Si1J C16J 1.854(4)
Si1J C15J 1.858(4)
Si1J C17J 1.859(4)
O1J C1J 1.420(4)
O2J C6J 1.211(4)
O3J C7J 1.407(3)
O3J C14J 1.419(4)
O4J C8J 1.405(4)
O4J H4J 0.8400
O5J C13J 1.201(4)
C1J C2J 1.503(4)
C1J C9J 1.509(4)
C1J H1J 1.0000
C2J C3J 1.316(4)
C2J H2J 0.9500
C3J C4J 1.502(4)
C3J H3J 0.9500
C4J C5J 1.527(4)
C4J C10J 1.528(4)
C4J H4J1 1.0000
C5J C6J 1.501(4)
C5J C9J 1.547(4)
C5J H5J 1.0000
C6J C7J 1.521(4)
C7J C12J 1.544(4)
C7J C8J 1.549(4)
C8J C9J 1.556(4)
C8J H8J 1.0000
C9J C13J 1.514(4)
C10J H10V 0.9800
C10J H10W 0.9800
C10J H10$ 0.9800
C11J C12J 1.515(4)
C11J H11V 0.9800
C11J H11W 0.9800
C11J H11$ 0.9800
C12J C13J 1.531(4)
C12J H12J 1.0000
C14J H14V 0.9800
C14J H14W 0.9800
C14J H14$ 0.9800
C15J H15V 0.9800
C15J H15W 0.9800
C15J H15$ 0.9800
C16J H16V 0.9800
C16J H16W 0.9800
C16J H16$ 0.9800
C17J C20J 1.522(5)
C17J C18J 1.524(5)
C17J C19J 1.530(6)
C18J H18V 0.9800
C18J H18W 0.9800
C18J H18$ 0.9800
C19J H19V 0.9800
C19J H19W 0.9800
C19J H19$ 0.9800
C20J H20V 0.9800
C20J H20W 0.9800
C20J H20$ 0.9800

loop_
_geom_torsion_atom_site_label_1
_geom_torsion_atom_site_label_2
_geom_torsion_atom_site_label_3
_geom_torsion_atom_site_label_4
_geom_torsion
C16A Si1A O1A C1A -46.1(3)
C15A Si1A O1A C1A 75.0(3)
C17A Si1A O1A C1A -164.9(2)
Si1A O1A C1A C2A -106.6(3)
Si1A O1A C1A C9A 132.9(2)
O1A C1A C2A C3A -139.4(3)
C9A C1A C2A C3A -19.7(4)
C1A C2A C3A C4A -0.3(5)
C2A C3A C4A C10A 120.8(4)
C2A C3A C4A C5A -7.6(5)
C3A C4A C5A C6A 160.8(3)
C10A C4A C5A C6A 35.4(4)
C3A C4A C5A C9A 36.4(4)
C10A C4A C5A C9A -89.0(3)
C4A C5A C6A O2A 43.9(5)
C9A C5A C6A O2A 174.7(3)
C4A C5A C6A C7A -138.2(3)
C9A C5A C6A C7A -7.4(3)
C14A O3A C7A C6A -176.4(3)
C14A O3A C7A C12A -53.5(3)
C14A O3A C7A C8A 67.4(4)
O2A C6A C7A O3A 23.1(4)
C5A C6A C7A O3A -154.9(2)
O2A C6A C7A C12A -105.6(3)
C5A C6A C7A C12A 76.4(3)
O2A C6A C7A C8A 150.0(3)
C5A C6A C7A C8A -27.9(3)
O3A C7A C8A O4A 53.3(4)
C6A C7A C8A O4A -66.1(3)
C12A C7A C8A O4A -176.9(2)
O3A C7A C8A C9A 170.3(3)
C6A C7A C8A C9A 50.9(3)
C12A C7A C8A C9A -59.9(2)
O1A C1A C9A C13A 43.7(3)
C2A C1A C9A C13A -77.6(3)
O1A C1A C9A C8A -76.2(3)
C2A C1A C9A C8A 162.4(3)
O1A C1A C9A C5A 167.0(2)
C2A C1A C9A C5A 45.6(3)
O4A C8A C9A C1A -59.3(3)
C7A C8A C9A C1A -177.8(3)
O4A C8A C9A C13A 172.5(2)
C7A C8A C9A C13A 54.0(2)
O4A C8A C9A C5A 62.3(3)
C7A C8A C9A C5A -56.1(3)
C6A C5A C9A C1A 168.0(2)
C4A C5A C9A C1A -58.1(3)
C6A C5A C9A C13A -63.6(3)
C4A C5A C9A C13A 70.3(3)
C6A C5A C9A C8A 40.4(3)
C4A C5A C9A C8A 174.3(3)
O3A C7A C12A C11A -60.7(4)
C6A C7A C12A C11A 62.3(4)
C8A C7A C12A C11A 168.5(3)
O3A C7A C12A C13A 172.5(2)
C6A C7A C12A C13A -64.4(3)
C8A C7A C12A C13A 41.7(3)
C11A C12A C13A O5A 42.6(4)
C7A C12A C13A O5A 171.9(3)
C11A C12A C13A C9A -136.6(3)
C7A C12A C13A C9A -7.3(3)
C1A C9A C13A O5A 21.0(4)
C8A C9A C13A O5A 151.0(3)
C5A C9A C13A O5A -103.9(3)
C1A C9A C13A C12A -159.8(2)
C8A C9A C13A C12A -29.8(3)
C5A C9A C13A C12A 75.3(3)
O1A Si1A C17A C20A -171.4(2)
C16A Si1A C17A C20A 71.3(3)
C15A Si1A C17A C20A -53.3(3)
O1A Si1A C17A C18A 68.2(2)
C16A Si1A C17A C18A -49.1(3)
C15A Si1A C17A C18A -173.7(2)
O1A Si1A C17A C19A -50.4(2)
C16A Si1A C17A C19A -167.6(2)
C15A Si1A C17A C19A 67.8(3)
C15B Si1B O1B C1B 42.8(3)
C16B Si1B O1B C1B -78.3(3)
C17B Si1B O1B C1B 162.8(3)
Si1B O1B C1B C2B 69.8(4)
Si1B O1B C1B C9B -169.5(2)
O1B C1B C2B C3B 143.9(4)
C9B C1B C2B C3B 23.1(5)
C1B C2B C3B C4B -2.9(6)
C2B C3B C4B C10B -118.7(4)
C2B C3B C4B C5B 8.3(5)
C3B C4B C5B C6B -161.1(3)
C10B C4B C5B C6B -36.8(4)
C3B C4B C5B C9B -35.4(4)
C10B C4B C5B C9B 88.9(3)
C4B C5B C6B O2B -43.5(5)
C9B C5B C6B O2B -175.1(3)
C4B C5B C6B C7B 137.4(3)
C9B C5B C6B C7B 5.8(3)
C14B O3B C7B C6B -174.6(3)
C14B O3B C7B C12B 64.4(3)
C14B O3B C7B C8B -57.8(4)
O2B C6B C7B O3B -21.6(4)
C5B C6B C7B O3B 157.5(2)
O2B C6B C7B C12B 105.1(3)
C5B C6B C7B C12B -75.8(3)
O2B C6B C7B C8B -149.0(3)
C5B C6B C7B C8B 30.1(3)
O3B C7B C8B O4B -59.1(4)
C6B C7B C8B O4B 61.6(3)
C12B C7B C8B O4B 171.6(2)
O3B C7B C8B C9B -173.6(3)
C6B C7B C8B C9B -52.8(3)
C12B C7B C8B C9B 57.1(3)
O1B C1B C9B C13B -49.1(4)
C2B C1B C9B C13B 74.3(3)
O1B C1B C9B C8B 73.2(4)
C2B C1B C9B C8B -163.4(3)
O1B C1B C9B C5B -170.7(2)
C2B C1B C9B C5B -47.3(4)
O4B C8B C9B C1B 60.4(4)
C7B C8B C9B C1B 177.9(3)
O4B C8B C9B C13B -169.9(2)
C7B C8B C9B C13B -52.3(3)
O4B C8B C9B C5B -61.2(3)
C7B C8B C9B C5B 56.4(3)
C6B C5B C9B C1B -167.3(3)
C4B C5B C9B C1B 58.0(4)
C6B C5B C9B C13B 65.0(3)
C4B C5B C9B C13B -69.7(3)
C6B C5B C9B C8B -39.5(3)
C4B C5B C9B C8B -174.3(2)
O3B C7B C12B C11B 63.7(4)
C6B C7B C12B C11B -58.8(3)
C8B C7B C12B C11B -165.0(3)
O3B C7B C12B C13B -170.8(2)
C6B C7B C12B C13B 66.7(3)
C8B C7B C12B C13B -39.5(3)
C1B C9B C13B O5B -18.2(5)
C8B C9B C13B O5B -150.0(3)
C5B C9B C13B O5B 105.9(3)
C1B C9B C13B C12B 161.9(3)
C8B C9B C13B C12B 30.1(3)
C5B C9B C13B C12B -74.0(3)
C11B C12B C13B O5B -47.3(4)
C7B C12B C13B O5B -174.4(3)
C11B C12B C13B C9B 132.6(3)
C7B C12B C13B C9B 5.5(3)
O1B Si1B C17B C18B 49.2(2)
C15B Si1B C17B C18B 167.7(2)
C16B Si1B C17B C18B -71.1(3)
O1B Si1B C17B C20B -69.9(2)
C15B Si1B C17B C20B 48.6(3)
C16B Si1B C17B C20B 169.8(2)
O1B Si1B C17B C19B 169.3(2)
C15B Si1B C17B C19B -72.1(3)
C16B Si1B C17B C19B 49.0(3)
C15C Si1C O1C C1C 65.2(3)
C16C Si1C O1C C1C -55.8(3)
C17C Si1C O1C C1C -174.5(2)
Si1C O1C C1C C2C -85.3(3)
Si1C O1C C1C C9C 153.6(2)
O1C C1C C2C C3C -150.1(3)
C9C C1C C2C C3C -28.0(4)
C1C C2C C3C C4C 2.6(5)
C2C C3C C4C C10C 124.5(4)
C2C C3C C4C C5C -3.8(5)
C3C C4C C5C C6C 156.0(3)
C10C C4C C5C C6C 31.1(4)
C3C C4C C5C C9C 31.7(4)
C10C C4C C5C C9C -93.2(3)
C4C C5C C6C O2C 47.0(5)
C9C C5C C6C O2C 177.9(3)
C4C C5C C6C C7C -136.4(3)
C9C C5C C6C C7C -5.6(3)
C14C O3C C7C C6C -176.5(2)
C14C O3C C7C C8C 67.5(4)
C14C O3C C7C C12C -55.2(3)
O2C C6C C7C O3C 19.4(4)
C5C C6C C7C O3C -157.2(2)
O2C C6C C7C C8C 146.7(3)
C5C C6C C7C C8C -30.0(3)
O2C C6C C7C C12C -108.0(3)
C5C C6C C7C C12C 75.3(3)
O3C C7C C8C O4C 55.9(4)
C6C C7C C8C O4C -63.6(3)
C12C C7C C8C O4C -173.6(2)
O3C C7C C8C C9C 172.2(3)
C6C C7C C8C C9C 52.6(3)
C12C C7C C8C C9C -57.4(3)
O1C C1C C9C C13C 53.7(3)
C2C C1C C9C C13C -70.0(3)
O1C C1C C9C C8C -68.1(3)
C2C C1C C9C C8C 168.2(3)
O1C C1C C9C C5C 175.8(2)
C2C C1C C9C C5C 52.0(3)
O4C C8C C9C C1C -58.7(3)
C7C C8C C9C C1C -176.9(3)
O4C C8C C9C C13C 172.0(2)
C7C C8C C9C C13C 53.7(2)
O4C C8C C9C C5C 61.8(3)
C7C C8C C9C C5C -56.4(3)
C6C C5C C9C C1C 167.8(2)
C4C C5C C9C C1C -58.4(3)
C6C C5C C9C C13C -65.0(3)
C4C C5C C9C C13C 68.8(3)
C6C C5C C9C C8C 39.2(3)
C4C C5C C9C C8C 173.0(2)
O3C C7C C12C C11C -64.0(4)
C6C C7C C12C C11C 58.2(3)
C8C C7C C12C C11C 164.0(3)
O3C C7C C12C C13C 170.3(2)
C6C C7C C12C C13C -67.6(3)
C8C C7C C12C C13C 38.3(3)
C1C C9C C13C O5C 15.2(4)
C8C C9C C13C O5C 147.6(3)
C5C C9C C13C O5C -107.8(3)
C1C C9C C13C C12C -164.4(2)
C8C C9C C13C C12C -31.9(3)
C5C C9C C13C C12C 72.6(3)
C11C C12C C13C O5C 48.8(4)
C7C C12C C13C O5C 176.7(3)
C11C C12C C13C C9C -131.6(3)
C7C C12C C13C C9C -3.7(3)
O1C Si1C C17C C20C -44.2(2)
C15C Si1C C17C C20C 76.1(3)
C16C Si1C C17C C20C -161.7(2)
O1C Si1C C17C C18C 76.0(2)
C15C Si1C C17C C18C -163.7(2)
C16C Si1C C17C C18C -41.4(3)
O1C Si1C C17C C19C -163.9(2)
C15C Si1C C17C C19C -43.5(3)
C16C Si1C C17C C19C 78.7(3)
C15D Si1D O1D C1D -85.0(3)
C16D Si1D O1D C1D 36.5(3)
C17D Si1D O1D C1D 154.1(2)
Si1D O1D C1D C2D 105.7(3)
Si1D O1D C1D C9D -133.0(2)
O1D C1D C2D C3D 146.7(3)
C9D C1D C2D C3D 25.0(4)
C1D C2D C3D C4D -1.8(5)
C2D C3D C4D C10D -122.7(4)
C2D C3D C4D C5D 5.5(5)
C3D C4D C5D C6D -158.1(3)
C10D C4D C5D C6D -32.2(4)
C3D C4D C5D C9D -33.3(4)
C10D C4D C5D C9D 92.5(3)
C4D C5D C6D O2D -44.3(5)
C9D C5D C6D O2D -175.0(3)
C4D C5D C6D C7D 136.9(3)
C9D C5D C6D C7D 6.3(3)
C14D O3D C7D C6D 179.3(2)
C14D O3D C7D C12D 59.2(3)
C14D O3D C7D C8D -64.5(3)
O2D C6D C7D O3D -21.3(4)
C5D C6D C7D O3D 157.5(2)
O2D C6D C7D C12D 105.1(3)
C5D C6D C7D C12D -76.1(3)
O2D C6D C7D C8D -149.1(3)
C5D C6D C7D C8D 29.6(3)
O3D C7D C8D O4D -57.7(4)
C6D C7D C8D O4D 62.4(3)
C12D C7D C8D O4D 171.7(2)
O3D C7D C8D C9D -172.9(3)
C6D C7D C8D C9D -52.7(2)
C12D C7D C8D C9D 56.6(3)
O1D C1D C9D C13D -51.5(3)
C2D C1D C9D C13D 71.5(3)
O1D C1D C9D C8D 71.4(3)
C2D C1D C9D C8D -165.7(3)
O1D C1D C9D C5D -173.1(2)
C2D C1D C9D C5D -50.2(3)
O4D C8D C9D C1D 59.6(3)
C7D C8D C9D C1D 177.8(3)
O4D C8D C9D C13D -170.1(2)
C7D C8D C9D C13D -52.0(3)
O4D C8D C9D C5D -61.1(3)
C7D C8D C9D C5D 57.0(2)
C6D C5D C9D C1D -167.2(2)
C4D C5D C9D C1D 58.3(3)
C6D C5D C9D C13D 65.0(3)
C4D C5D C9D C13D -69.4(3)
C6D C5D C9D C8D -40.0(3)
C4D C5D C9D C8D -174.5(2)
O3D C7D C12D C11D 61.9(4)
C6D C7D C12D C11D -59.7(3)
C8D C7D C12D C11D -165.3(3)
O3D C7D C12D C13D -171.8(2)
C6D C7D C12D C13D 66.6(3)
C8D C7D C12D C13D -39.0(3)
C1D C9D C13D O5D -19.0(5)
C8D C9D C13D O5D -150.9(3)
C5D C9D C13D O5D 104.8(3)
C1D C9D C13D C12D 162.0(3)
C8D C9D C13D C12D 30.0(3)
C5D C9D C13D C12D -74.2(3)
C11D C12D C13D O5D -45.6(4)
C7D C12D C13D O5D -173.7(3)
C11D C12D C13D C9D 133.4(3)
C7D C12D C13D C9D 5.3(3)
O1D Si1D C17D C20D -175.9(2)
C15D Si1D C17D C20D 63.9(3)
C16D Si1D C17D C20D -59.4(3)
O1D Si1D C17D C18D -56.4(2)
C15D Si1D C17D C18D -176.5(2)
C16D Si1D C17D C18D 60.1(3)
O1D Si1D C17D C19D 62.7(2)
C15D Si1D C17D C19D -57.5(3)
C16D Si1D C17D C19D 179.1(2)
C15E Si1E O1E C1E 77.0(3)
C16E Si1E O1E C1E -43.7(3)
C17E Si1E O1E C1E -162.8(2)
Si1E O1E C1E C9E 140.0(2)
Si1E O1E C1E C2E -98.1(3)
O1E C1E C2E C3E -145.6(3)
C9E C1E C2E C3E -23.8(4)
C1E C2E C3E C4E 2.6(5)
C2E C3E C4E C10E 120.6(3)
C2E C3E C4E C5E -7.7(4)
C3E C4E C5E C6E 158.9(3)
C10E C4E C5E C6E 33.2(4)
C3E C4E C5E C9E 34.4(3)
C10E C4E C5E C9E -91.2(3)
C4E C5E C6E O2E 44.7(4)
C9E C5E C6E O2E 175.4(3)
C4E C5E C6E C7E -138.0(3)
C9E C5E C6E C7E -7.3(3)
C14E O3E C7E C6E 179.5(2)
C14E O3E C7E C12E -59.4(3)
C14E O3E C7E C8E 63.7(3)
O2E C6E C7E O3E 21.3(4)
C5E C6E C7E O3E -156.1(2)
O2E C6E C7E C12E -106.2(3)
C5E C6E C7E C12E 76.4(3)
O2E C6E C7E C8E 148.9(3)
C5E C6E C7E C8E -28.5(3)
O3E C7E C8E O4E 56.2(4)
C6E C7E C8E O4E -63.0(3)
C12E C7E C8E O4E -172.8(2)
O3E C7E C8E C9E 171.4(2)
C6E C7E C8E C9E 52.2(2)
C12E C7E C8E C9E -57.7(2)
O1E C1E C9E C13E 49.2(3)
C2E C1E C9E C13E -74.2(3)
O1E C1E C9E C8E -73.1(3)
C2E C1E C9E C8E 163.5(3)
O1E C1E C9E C5E 171.1(2)
C2E C1E C9E C5E 47.7(3)
O4E C8E C9E C1E -59.2(3)
C7E C8E C9E C1E -178.1(3)
O4E C8E C9E C13E 171.0(2)
C7E C8E C9E C13E 52.1(2)
O4E C8E C9E C5E 61.9(3)
C7E C8E C9E C5E -57.0(2)
C6E C5E C9E C1E 168.5(2)
C4E C5E C9E C1E -57.2(3)
C6E C5E C9E C13E -63.9(3)
C4E C5E C9E C13E 70.4(3)
C6E C5E C9E C8E 40.5(3)
C4E C5E C9E C8E 174.8(2)
O3E C7E C12E C11E -60.6(4)
C6E C7E C12E C11E 61.1(3)
C8E C7E C12E C11E 166.7(3)
O3E C7E C12E C13E 173.2(2)
C6E C7E C12E C13E -65.1(3)
C8E C7E C12E C13E 40.4(3)
C1E C9E C13E O5E 19.8(4)
C8E C9E C13E O5E 152.0(3)
C5E C9E C13E O5E -104.2(3)
C1E C9E C13E C12E -161.0(3)
C8E C9E C13E C12E -28.8(3)
C5E C9E C13E C12E 75.0(3)
C11E C12E C13E O5E 44.0(4)
C7E C12E C13E O5E 172.2(3)
C11E C12E C13E C9E -135.1(3)
C7E C12E C13E C9E -7.0(3)
O1E Si1E C17E C20E 179.7(2)
C15E Si1E C17E C20E -60.6(3)
C16E Si1E C17E C20E 62.2(3)
O1E Si1E C17E C19E -59.5(3)
C15E Si1E C17E C19E 60.3(3)
C16E Si1E C17E C19E -177.0(2)
O1E Si1E C17E C18E 59.0(3)
C15E Si1E C17E C18E 178.8(3)
C16E Si1E C17E C18E -58.4(3)
C15F Si1F O1F C1F 54.8(2)
C16F Si1F O1F C1F -65.7(3)
C17F Si1F O1F C1F 174.0(2)
Si1F O1F C1F C2F 85.7(3)
Si1F O1F C1F C9F -152.62(19)
O1F C1F C2F C3F 146.6(3)
C9F C1F C2F C3F 24.5(4)
C1F C2F C3F C4F -2.4(5)
C2F C3F C4F C10F -121.3(4)
C2F C3F C4F C5F 6.7(5)
C3F C4F C5F C6F -158.8(3)
C10F C4F C5F C6F -33.7(4)
C3F C4F C5F C9F -34.3(4)
C10F C4F C5F C9F 90.7(3)
C4F C5F C6F O2F -44.7(5)
C9F C5F C6F O2F -175.4(3)
C4F C5F C6F C7F 137.9(3)
C9F C5F C6F C7F 7.1(3)
C14F O3F C7F C6F -172.2(3)
C14F O3F C7F C12F 66.4(3)
C14F O3F C7F C8F -55.1(4)
O2F C6F C7F O3F -21.0(4)
C5F C6F C7F O3F 156.5(2)
O2F C6F C7F C12F 106.2(3)
C5F C6F C7F C12F -76.2(3)
O2F C6F C7F C8F -149.3(3)
C5F C6F C7F C8F 28.3(3)
O3F C7F C8F O4F -54.6(4)
C6F C7F C8F O4F 65.6(3)
C12F C7F C8F O4F 175.9(2)
O3F C7F C8F C9F -171.1(3)
C6F C7F C8F C9F -51.0(3)
C12F C7F C8F C9F 59.3(2)
O1F C1F C9F C13F -50.3(3)
C2F C1F C9F C13F 72.9(3)
O1F C1F C9F C8F 71.5(3)
C2F C1F C9F C8F -165.3(3)
O1F C1F C9F C5F -171.9(2)
C2F C1F C9F C5F -48.8(3)
O4F C8F C9F C1F 58.7(4)
C7F C8F C9F C1F 176.7(3)
O4F C8F C9F C13F -171.6(2)
C7F C8F C9F C13F -53.6(3)
O4F C8F C9F C5F -62.5(3)
C7F C8F C9F C5F 55.5(3)
C6F C5F C9F C1F -168.5(2)
C4F C5F C9F C1F 57.9(3)
C6F C5F C9F C13F 63.8(3)
C4F C5F C9F C13F -69.8(3)
C6F C5F C9F C8F -39.9(3)
C4F C5F C9F C8F -173.6(3)
O3F C7F C12F C11F 60.5(4)
C6F C7F C12F C11F -61.5(3)
C8F C7F C12F C11F -167.8(3)
O3F C7F C12F C13F -173.2(2)
C6F C7F C12F C13F 64.8(3)
C8F C7F C12F C13F -41.5(3)
C11F C12F C13F O5F -42.9(4)
C7F C12F C13F O5F -171.7(3)
C11F C12F C13F C9F 135.9(3)
C7F C12F C13F C9F 7.1(3)
C1F C9F C13F O5F -19.3(4)
C8F C9F C13F O5F -151.5(3)
C5F C9F C13F O5F 104.1(3)
C1F C9F C13F C12F 161.9(3)
C8F C9F C13F C12F 29.7(3)
C5F C9F C13F C12F -74.7(3)
O1F Si1F C17F C20F 41.2(3)
C15F Si1F C17F C20F 158.3(2)
C16F Si1F C17F C20F -79.4(3)
O1F Si1F C17F C19F -79.0(3)
C15F Si1F C17F C19F 38.0(3)
C16F Si1F C17F C19F 160.4(2)
O1F Si1F C17F C18F 161.2(2)
C15F Si1F C17F C18F -81.8(3)
C16F Si1F C17F C18F 40.6(3)
C16G Si1G O1G C1G 56.9(3)
C15G Si1G O1G C1G -62.2(3)
C17G Si1G O1G C1G 177.5(2)
Si1G O1G C1G C2G 107.4(3)
Si1G O1G C1G C9G -130.8(2)
O1G C1G C2G C3G 141.3(3)
C9G C1G C2G C3G 19.5(5)
C1G C2G C3G C4G -0.4(6)
C2G C3G C4G C10G -119.1(4)
C2G C3G C4G C5G 8.6(5)
C3G C4G C5G C6G -161.5(3)
C10G C4G C5G C6G -36.0(4)
C3G C4G C5G C9G -36.8(3)
C10G C4G C5G C9G 88.7(3)
C4G C5G C6G O2G -43.7(5)
C9G C5G C6G O2G -174.5(3)
C4G C5G C6G C7G 138.2(3)
C9G C5G C6G C7G 7.4(3)
C14G O3G C7G C6G 178.7(2)
C14G O3G C7G C12G 57.7(3)
C14G O3G C7G C8G -65.0(3)
O2G C6G C7G O3G -21.6(4)
C5G C6G C7G O3G 156.6(2)
O2G C6G C7G C12G 105.5(3)
C5G C6G C7G C12G -76.3(3)
O2G C6G C7G C8G -149.5(3)
C5G C6G C7G C8G 28.7(3)
O3G C7G C8G O4G -57.2(4)
C6G C7G C8G O4G 62.9(3)
C12G C7G C8G O4G 172.5(2)
O3G C7G C8G C9G -172.5(3)
C6G C7G C8G C9G -52.4(3)
C12G C7G C8G C9G 57.2(3)
O1G C1G C9G C13G -45.4(3)
C2G C1G C9G C13G 77.1(3)
O1G C1G C9G C8G 76.9(3)
C2G C1G C9G C8G -160.6(3)
O1G C1G C9G C5G -167.7(2)
C2G C1G C9G C5G -45.2(3)
O4G C8G C9G C1G 60.0(3)
C7G C8G C9G C1G 178.3(3)
O4G C8G C9G C13G -170.4(2)
C7G C8G C9G C13G -52.0(2)
O4G C8G C9G C5G -61.1(3)
C7G C8G C9G C5G 57.3(2)
C6G C5G C9G C1G -167.8(2)
C4G C5G C9G C1G 58.0(3)
C6G C5G C9G C13G 64.1(3)
C4G C5G C9G C13G -70.1(3)
C6G C5G C9G C8G -40.9(3)
C4G C5G C9G C8G -175.1(2)
O3G C7G C12G C11G 61.2(4)
C6G C7G C12G C11G -60.9(3)
C8G C7G C12G C11G -166.3(3)
O3G C7G C12G C13G -172.7(2)
C6G C7G C12G C13G 65.1(3)
C8G C7G C12G C13G -40.3(3)
C1G C9G C13G O5G -21.0(4)
C8G C9G C13G O5G -152.3(3)
C5G C9G C13G O5G 103.6(3)
C1G C9G C13G C12G 160.4(2)
C8G C9G C13G C12G 29.0(3)
C5G C9G C13G C12G -75.0(3)
C11G C12G C13G O5G -44.0(4)
C7G C12G C13G O5G -171.9(3)
C11G C12G C13G C9G 134.7(3)
C7G C12G C13G C9G 6.9(3)
O1G Si1G C17G C19G 64.3(2)
C16G Si1G C17G C19G -176.9(2)
C15G Si1G C17G C19G -54.9(3)
O1G Si1G C17G C20G -175.4(2)
C16G Si1G C17G C20G -56.7(3)
C15G Si1G C17G C20G 65.3(3)
O1G Si1G C17G C18G -56.1(3)
C16G Si1G C17G C18G 62.7(3)
C15G Si1G C17G C18G -175.3(2)
C16J Si1J O1J C1J -67.6(3)
C15J Si1J O1J C1J 50.8(3)
C17J Si1J O1J C1J 171.7(2)
Si1J O1J C1J C2J -94.8(3)
Si1J O1J C1J C9J 143.8(2)
O1J C1J C2J C3J -140.1(4)
C9J C1J C2J C3J -18.9(5)
C1J C2J C3J C4J 0.8(6)
C2J C3J C4J C5J -9.8(5)
C2J C3J C4J C10J 118.9(4)
C3J C4J C5J C6J 162.6(3)
C10J C4J C5J C6J 37.3(4)
C3J C4J C5J C9J 38.2(4)
C10J C4J C5J C9J -87.1(3)
C4J C5J C6J O2J 43.5(5)
C9J C5J C6J O2J 174.5(3)
C4J C5J C6J C7J -139.1(3)
C9J C5J C6J C7J -8.1(3)
C14J O3J C7J C6J 167.7(3)
C14J O3J C7J C12J -71.6(4)
C14J O3J C7J C8J 50.9(4)
O2J C6J C7J O3J 21.0(4)
C5J C6J C7J O3J -156.5(2)
O2J C6J C7J C12J -105.9(3)
C5J C6J C7J C12J 76.6(3)
O2J C6J C7J C8J 149.4(3)
C5J C6J C7J C8J -28.1(3)
O3J C7J C8J O4J 55.7(4)
C6J C7J C8J O4J -64.5(3)
C12J C7J C8J O4J -174.1(2)
O3J C7J C8J C9J 171.6(3)
C6J C7J C8J C9J 51.4(3)
C12J C7J C8J C9J -58.2(3)
O1J C1J C9J C13J 43.3(3)
C2J C1J C9J C13J -78.3(3)
O1J C1J C9J C5J 165.7(2)
C2J C1J C9J C5J 44.1(3)
O1J C1J C9J C8J -78.9(3)
C2J C1J C9J C8J 159.6(3)
C6J C5J C9J C1J 168.5(3)
C4J C5J C9J C1J -58.2(4)
C6J C5J C9J C13J -63.7(3)
C4J C5J C9J C13J 69.7(3)
C6J C5J C9J C8J 41.2(3)
C4J C5J C9J C8J 174.5(3)
O4J C8J C9J C1J -59.4(4)
C7J C8J C9J C1J -177.4(3)
O4J C8J C9J C13J 171.0(2)
C7J C8J C9J C13J 53.0(3)
O4J C8J C9J C5J 61.3(3)
C7J C8J C9J C5J -56.7(3)
O3J C7J C12J C11J -59.9(4)
C6J C7J C12J C11J 61.8(3)
C8J C7J C12J C11J 167.5(3)
O3J C7J C12J C13J 173.8(2)
C6J C7J C12J C13J -64.5(3)
C8J C7J C12J C13J 41.2(3)
C1J C9J C13J O5J 20.5(5)
C5J C9J C13J O5J -103.6(4)
C8J C9J C13J O5J 152.1(3)
C1J C9J C13J C12J -161.0(3)
C5J C9J C13J C12J 74.9(3)
C8J C9J C13J C12J -29.4(3)
C11J C12J C13J O5J 42.9(4)
C7J C12J C13J O5J 171.5(3)
C11J C12J C13J C9J -135.7(3)
C7J C12J C13J C9J -7.1(3)
O1J Si1J C17J C20J 169.2(3)
C16J Si1J C17J C20J 52.2(3)
C15J Si1J C17J C20J -70.8(3)
O1J Si1J C17J C18J 48.8(3)
C16J Si1J C17J C18J -68.1(4)
C15J Si1J C17J C18J 168.8(3)
O1J Si1J C17J C19J -71.6(3)
C16J Si1J C17J C19J 171.4(3)
C15J Si1J C17J C19J 48.3(4)
